data_1561580
loop_
_publ_author_name
'Wang, Xiqu'
'Jacobson, Allan J.'

_publ_section_title
;
 Hydrothermal crystal growth and Vernier structures of the metal
 benzenedicarboxylates MIL-47 and MIL-53 containing guest molecules of
 benzenecarboxylic acid
;
_journal_name_full 'Journal of Solid State Chemistry'
_journal_page_first 230
_journal_page_last 235
_journal_paper_doi 10.1016/j.jssc.2015.08.014
_journal_volume 236
_journal_year 2016
_chemical_formula_sum 'C13.5 H6.75 Al O7.75'
_chemical_formula_weight 319.92
_space_group_crystal_system monoclinic
_space_group_IT_number 14
_space_group_name_Hall '-P 2yn'
_space_group_name_H-M_alt 'P 1 21/n 1'
_atom_sites_solution_hydrogens geom
_audit_creation_method SHELXL-2014/7
_cell_angle_alpha 90
_cell_angle_beta 89.9905(13)
_cell_angle_gamma 90
_cell_formula_units_Z 64
_cell_length_a 105.224(4)
_cell_length_b 12.2441(5)
_cell_length_c 17.0143(6)
_cell_measurement_temperature 296(2)
_cell_volume 21920.8(14)
_computing_structure_refinement 'SHELXL-2014/7 (Sheldrick, 2014)'
_diffrn_ambient_temperature 296(2)
_diffrn_measured_fraction_theta_full 0.942
_diffrn_measured_fraction_theta_max 0.942
_diffrn_measurement_device_type 'Bruker ApexII DUO'
_diffrn_measurement_method 'narrow frame'
_diffrn_radiation_type CuK\a
_diffrn_radiation_wavelength 1.54178
_diffrn_reflns_av_R_equivalents 0.0632
_diffrn_reflns_av_unetI/netI 0.1351
_diffrn_reflns_Laue_measured_fraction_full 0.942
_diffrn_reflns_Laue_measured_fraction_max 0.942
_diffrn_reflns_limit_h_max 124
_diffrn_reflns_limit_h_min -123
_diffrn_reflns_limit_k_max 14
_diffrn_reflns_limit_k_min -14
_diffrn_reflns_limit_l_max 19
_diffrn_reflns_limit_l_min -19
_diffrn_reflns_number 143987
_diffrn_reflns_point_group_measured_fraction_full 0.942
_diffrn_reflns_point_group_measured_fraction_max 0.942
_diffrn_reflns_theta_full 66.313
_diffrn_reflns_theta_max 66.313
_diffrn_reflns_theta_min 1.679
_exptl_absorpt_coefficient_mu 1.692
_exptl_absorpt_correction_T_max 0.753
_exptl_absorpt_correction_T_min 0.607
_exptl_absorpt_correction_type multi-scan
_exptl_crystal_colour clear
_exptl_crystal_density_diffrn 1.551
_exptl_crystal_description prism
_exptl_crystal_F_000 10416
_exptl_crystal_size_max 0.36
_exptl_crystal_size_mid 0.26
_exptl_crystal_size_min 0.23
_refine_diff_density_max 1.579
_refine_diff_density_min -0.659
_refine_diff_density_rms 0.213
_refine_ls_extinction_coef .
_refine_ls_extinction_method none
_refine_ls_goodness_of_fit_ref 0.993
_refine_ls_hydrogen_treatment constr
_refine_ls_matrix_type full
_refine_ls_number_parameters 2857
_refine_ls_number_reflns 36273
_refine_ls_number_restraints 12801
_refine_ls_restrained_S_all 1.047
_refine_ls_R_factor_all 0.2643
_refine_ls_R_factor_gt 0.1583
_refine_ls_shift/su_max 0.064
_refine_ls_shift/su_mean 0.007
_refine_ls_structure_factor_coef Fsqd
_refine_ls_weighting_details 'w=1/[\s^2^(Fo^2^)+(0.0410P)^2^+146.0000P] where P=(Fo^2^+2Fc^2^)/3'
_refine_ls_weighting_scheme calc
_refine_ls_wR_factor_gt 0.3740
_refine_ls_wR_factor_ref 0.4060
_reflns_Friedel_coverage 0.000
_reflns_Friedel_fraction_full .
_reflns_Friedel_fraction_max .
_reflns_number_gt 9740
_reflns_number_total 36273
_reflns_threshold_expression 'I > 2\s(I)'
_cod_data_source_file JSSC-2016-236-230.cif
_cod_data_source_block Albdc
_cod_original_cell_volume 21920.8(15)
_cod_original_sg_symbol_H-M 'P 21/n'
_cod_original_formula_sum 'C13.50 H6.75 Al O7.75'
_cod_database_code 1561580
_shelx_shelxl_version_number 2014/7
_shelx_space_group_comment
;
The symmetry employed for this shelxl refinement is uniquely defined
by the following loop, which should always be used as a source of
symmetry information in preference to the above space-group names.
They are only intended as comments.
;
_exptl_absorpt_special_details SADABS

loop_
_space_group_symop_operation_xyz
'x, y, z'
'-x+1/2, y+1/2, -z+1/2'
'-x, -y, -z'
'x-1/2, -y-1/2, z-1/2'

loop_
_atom_site_label
_atom_site_type_symbol
_atom_site_fract_x
_atom_site_fract_y
_atom_site_fract_z
_atom_site_U_iso_or_equiv
_atom_site_adp_type
_atom_site_occupancy
_atom_site_site_symmetry_order
_atom_site_calc_flag
_atom_site_refinement_flags_posn
_atom_site_refinement_flags_adp
_atom_site_refinement_flags_occupancy
_atom_site_disorder_assembly
_atom_site_disorder_group
Al1 Al 0.5000 1.0000 0.5000 0.0215(8) Uani 1 2 d S U P . .
Al2 Al 0.46876(3) 0.9951(2) 0.49978(16) 0.0212(5) Uani 1 1 d . U . . .
Al3 Al 0.43749(2) 0.9908(2) 0.49989(14) 0.0215(6) Uani 1 1 d . U . . .
Al4 Al 0.40623(3) 0.9880(2) 0.50007(16) 0.0220(5) Uani 1 1 d . U . . .
Al5 Al 0.37499(2) 0.9858(2) 0.50024(14) 0.0230(6) Uani 1 1 d . U . . .
Al6 Al 0.34372(2) 0.9829(2) 0.50034(14) 0.0241(6) Uani 1 1 d . U . . .
Al7 Al 0.31243(3) 0.9806(2) 0.50033(15) 0.0260(6) Uani 1 1 d . U . . .
Al8 Al 0.28124(3) 0.9781(2) 0.49987(15) 0.0267(6) Uani 1 1 d . U . . .
Al9 Al 0.24996(3) 0.9773(2) 0.49955(15) 0.0266(6) Uani 1 1 d . U . . .
Al10 Al 0.21879(3) 0.9782(2) 0.49962(15) 0.0265(6) Uani 1 1 d . U . . .
Al11 Al 0.18755(3) 0.9803(2) 0.49979(15) 0.0255(6) Uani 1 1 d . U . . .
Al12 Al 0.15626(2) 0.9834(2) 0.50001(14) 0.0247(6) Uani 1 1 d . U . . .
Al13 Al 0.12502(2) 0.9858(2) 0.49982(14) 0.0230(6) Uani 1 1 d . U . . .
Al14 Al 0.09379(3) 0.9879(2) 0.49990(16) 0.0219(5) Uani 1 1 d . U . . .
Al15 Al 0.06247(2) 0.9908(2) 0.49986(14) 0.0214(6) Uani 1 1 d . U . . .
Al16 Al 0.03129(3) 0.9950(2) 0.49965(16) 0.0218(5) Uani 1 1 d . U . . .
Al17 Al 0.0000 1.0000 0.5000 0.0220(8) Uani 1 2 d S U P . .
O1 O 0.48433(5) 1.0622(5) 0.4942(3) 0.0221(12) Uani 1 1 d . U . . .
O2 O 0.45317(5) 0.9284(5) 0.5052(3) 0.0207(11) Uani 1 1 d . U . . .
O3 O 0.42177(5) 1.0541(5) 0.4953(3) 0.0214(12) Uani 1 1 d . U . . .
O4 O 0.39074(5) 0.9223(5) 0.5047(3) 0.0228(12) Uani 1 1 d . U . . .
O5 O 0.35934(5) 1.0482(5) 0.4950(3) 0.0223(12) Uani 1 1 d . U . . .
O6 O 0.32822(5) 0.9175(5) 0.5053(3) 0.0259(13) Uani 1 1 d . U . . .
O7 O 0.29691(5) 1.0434(5) 0.4947(3) 0.0235(12) Uani 1 1 d . U . . .
O8 O 0.26563(5) 0.9143(5) 0.5053(3) 0.0265(13) Uani 1 1 d . U . . .
O9 O 0.23448(5) 1.0425(5) 0.4946(3) 0.0242(12) Uani 1 1 d . U . . .
O10 O 0.20307(5) 0.9158(5) 0.5054(3) 0.0256(13) Uani 1 1 d . U . . .
O11 O 0.17183(5) 1.0452(5) 0.4943(3) 0.0241(12) Uani 1 1 d . U . . .
O12 O 0.14058(5) 0.9189(5) 0.5047(3) 0.0241(12) Uani 1 1 d . U . . .
O13 O 0.10944(5) 1.0501(5) 0.4947(3) 0.0229(12) Uani 1 1 d . U . . .
O14 O 0.07806(5) 0.9246(5) 0.5050(3) 0.0223(12) Uani 1 1 d . U . . .
O15 O 0.04701(5) 1.0578(4) 0.4946(3) 0.0202(11) Uani 1 1 d . U . . .
O16 O 0.01556(5) 0.9329(5) 0.5055(3) 0.0196(11) Uani 1 1 d . U . . .
O17 O 0.49543(5) 0.8902(5) 0.4264(3) 0.0317(14) Uani 1 1 d D U . . .
O18 O 0.47389(5) 0.8847(6) 0.4293(4) 0.0344(15) Uani 1 1 d D U . . .
O19 O 0.49493(5) 0.5840(6) 0.0869(3) 0.0337(15) Uani 1 1 d D U . . .
O20 O 0.47352(5) 0.5837(6) 0.0872(3) 0.0328(14) Uani 1 1 d D U . . .
C1 C 0.48466(5) 0.8626(7) 0.4024(4) 0.0273(17) Uani 1 1 d D U . . .
C2 C 0.48456(5) 0.7880(7) 0.3292(4) 0.0310(19) Uani 1 1 d D U . . .
C3 C 0.49551(6) 0.7549(11) 0.2967(5) 0.050(3) Uani 1 1 d D U . . .
H3 H 0.5032 0.7722 0.3204 0.060 Uiso 1 1 calc R U . . .
C4 C 0.49531(6) 0.6948(10) 0.2274(5) 0.049(3) Uani 1 1 d D U . . .
H4 H 0.5029 0.6727 0.2048 0.058 Uiso 1 1 calc R U . . .
C5 C 0.48436(6) 0.6680(7) 0.1928(4) 0.0325(19) Uani 1 1 d D U . . .
C6 C 0.47341(6) 0.7025(11) 0.2247(5) 0.050(3) Uani 1 1 d D U . . .
H6 H 0.4657 0.6880 0.1995 0.060 Uiso 1 1 calc R U . . .
C7 C 0.47348(6) 0.7590(10) 0.2945(5) 0.048(3) Uani 1 1 d D U . . .
H7 H 0.4658 0.7777 0.3183 0.058 Uiso 1 1 calc R U . . .
C8 C 0.48432(5) 0.6036(7) 0.1134(4) 0.0285(17) Uani 1 1 d D U . . .
O21 O 0.43262(6) 0.8806(6) 0.4277(4) 0.0331(14) Uani 1 1 d D U . . .
O22 O 0.41153(5) 0.8786(6) 0.4277(4) 0.0319(14) Uani 1 1 d D U . . .
O23 O 0.43229(6) 0.5765(6) 0.0869(3) 0.0346(15) Uani 1 1 d D U . . .
O24 O 0.41113(6) 0.5733(6) 0.0872(3) 0.0307(14) Uani 1 1 d D U . . .
C9 C 0.42195(7) 0.8509(7) 0.4008(4) 0.0278(18) Uani 1 1 d D U . . .
C10 C 0.42190(7) 0.7800(8) 0.3294(5) 0.033(2) Uani 1 1 d D U . . .
C11 C 0.43335(8) 0.7534(11) 0.2928(6) 0.051(3) Uani 1 1 d D U . . .
H11 H 0.4410 0.7759 0.3148 0.061 Uiso 1 1 calc R U . . .
C12 C 0.43332(8) 0.6936(10) 0.2241(6) 0.048(3) Uani 1 1 d D U . . .
H12 H 0.4409 0.6756 0.1994 0.058 Uiso 1 1 calc R U . . .
C13 C 0.42182(7) 0.6607(8) 0.1922(4) 0.0307(19) Uani 1 1 d D U . . .
C14 C 0.41044(8) 0.6857(10) 0.2296(5) 0.044(3) Uani 1 1 d D U . . .
H14 H 0.4028 0.6629 0.2080 0.053 Uiso 1 1 calc R U . . .
C15 C 0.41060(8) 0.7444(10) 0.2986(6) 0.044(3) Uani 1 1 d D U . . .
H15 H 0.4030 0.7599 0.3244 0.053 Uiso 1 1 calc R U . . .
C16 C 0.42177(7) 0.5981(7) 0.1176(4) 0.0275(17) Uani 1 1 d D U . . .
O25 O 0.37001(6) 0.8754(6) 0.4274(4) 0.0334(14) Uani 1 1 d D U . . .
O26 O 0.34898(6) 0.8737(6) 0.4284(4) 0.0354(15) Uani 1 1 d D U . . .
O27 O 0.36993(6) 0.5723(6) 0.0861(4) 0.0368(16) Uani 1 1 d D U . . .
O28 O 0.34870(6) 0.5698(6) 0.0865(4) 0.0343(15) Uani 1 1 d D U . . .
C17 C 0.35951(7) 0.8473(8) 0.4002(5) 0.0315(19) Uani 1 1 d D U . . .
C18 C 0.35944(7) 0.7775(8) 0.3287(5) 0.035(2) Uani 1 1 d D U . . .
C19 C 0.37090(8) 0.7490(10) 0.2920(6) 0.045(3) Uani 1 1 d D U . . .
H19 H 0.3786 0.7708 0.3138 0.054 Uiso 1 1 calc R U . . .
C20 C 0.37079(8) 0.6889(10) 0.2237(6) 0.046(3) Uani 1 1 d D U . . .
H20 H 0.3784 0.6697 0.1994 0.055 Uiso 1 1 calc R U . . .
C21 C 0.35931(7) 0.6571(8) 0.1911(4) 0.033(2) Uani 1 1 d D U . . .
C22 C 0.34798(8) 0.6854(11) 0.2265(6) 0.048(3) Uani 1 1 d D U . . .
H22 H 0.3403 0.6628 0.2049 0.058 Uiso 1 1 calc R U . . .
C23 C 0.34811(9) 0.7477(10) 0.2942(6) 0.048(3) Uani 1 1 d D U . . .
H23 H 0.3405 0.7697 0.3167 0.057 Uiso 1 1 calc R U . . .
C24 C 0.35932(7) 0.5953(7) 0.1153(4) 0.0287(18) Uani 1 1 d D U . . .
O29 O 0.30760(6) 0.8702(6) 0.4269(4) 0.0374(15) Uani 1 1 d D U . . .
O30 O 0.28641(6) 0.8670(6) 0.4288(4) 0.0362(15) Uani 1 1 d D U . . .
O31 O 0.30744(6) 0.5648(6) 0.0873(4) 0.0375(16) Uani 1 1 d D U . . .
O32 O 0.28622(6) 0.5661(6) 0.0868(4) 0.0336(15) Uani 1 1 d D U . . .
C25 C 0.29710(7) 0.8421(8) 0.4004(4) 0.0304(18) Uani 1 1 d D U . . .
C26 C 0.29702(7) 0.7700(8) 0.3300(5) 0.036(2) Uani 1 1 d D U . . .
C27 C 0.30833(8) 0.7365(11) 0.2967(6) 0.050(3) Uani 1 1 d D U . . .
H27 H 0.3160 0.7566 0.3190 0.060 Uiso 1 1 calc R U . . .
C28 C 0.30805(9) 0.6726(11) 0.2295(6) 0.053(3) Uani 1 1 d D U . . .
H28 H 0.3156 0.6452 0.2092 0.064 Uiso 1 1 calc R U . . .
C29 C 0.29686(7) 0.6491(9) 0.1926(5) 0.038(2) Uani 1 1 d D U . . .
C30 C 0.28557(8) 0.6850(11) 0.2245(6) 0.050(3) Uani 1 1 d D U . . .
H30 H 0.2779 0.6692 0.1994 0.060 Uiso 1 1 calc R U . . .
C31 C 0.28554(9) 0.7436(11) 0.2928(6) 0.052(3) Uani 1 1 d D U . . .
H31 H 0.2779 0.7661 0.3147 0.063 Uiso 1 1 calc R U . . .
C32 C 0.29684(7) 0.5888(8) 0.1168(4) 0.0296(18) Uani 1 1 d D U . . .
O33 O 0.24491(6) 0.8668(6) 0.4283(4) 0.0386(16) Uani 1 1 d D U . . .
O34 O 0.22370(6) 0.8692(6) 0.4268(4) 0.0375(15) Uani 1 1 d D U . . .
O35 O 0.24490(6) 0.5632(7) 0.0873(4) 0.0384(17) Uani 1 1 d D U . . .
O36 O 0.22377(6) 0.5623(6) 0.0874(4) 0.0379(16) Uani 1 1 d D U . . .
C33 C 0.23429(7) 0.8403(8) 0.4015(5) 0.034(2) Uani 1 1 d D U . . .
C34 C 0.23434(7) 0.7658(8) 0.3308(5) 0.036(2) Uani 1 1 d D U . . .
C35 C 0.24567(8) 0.7358(11) 0.2960(6) 0.052(3) Uani 1 1 d D U . . .
H35 H 0.2533 0.7548 0.3195 0.063 Uiso 1 1 calc R U . . .
C36 C 0.24567(9) 0.6776(11) 0.2267(6) 0.052(3) Uani 1 1 d D U . . .
H36 H 0.2533 0.6597 0.2026 0.062 Uiso 1 1 calc R U . . .
C37 C 0.23441(7) 0.6461(8) 0.1931(5) 0.035(2) Uani 1 1 d D U . . .
C38 C 0.22313(8) 0.6711(10) 0.2295(6) 0.046(3) Uani 1 1 d D U . . .
H38 H 0.2155 0.6466 0.2080 0.055 Uiso 1 1 calc R U . . .
C39 C 0.22296(8) 0.7320(10) 0.2976(6) 0.047(3) Uani 1 1 d D U . . .
H39 H 0.2153 0.7503 0.3212 0.057 Uiso 1 1 calc R U . . .
C40 C 0.23444(7) 0.5844(8) 0.1174(4) 0.0297(18) Uani 1 1 d D U . . .
O37 O 0.18242(6) 0.8717(6) 0.4284(4) 0.0355(15) Uani 1 1 d D U . . .
O38 O 0.16120(6) 0.8724(6) 0.4271(4) 0.0364(15) Uani 1 1 d D U . . .
O39 O 0.18258(6) 0.5680(6) 0.0867(4) 0.0351(15) Uani 1 1 d D U . . .
O40 O 0.16130(6) 0.5685(6) 0.0864(4) 0.0389(16) Uani 1 1 d D U . . .
C41 C 0.17174(7) 0.8458(8) 0.4002(5) 0.0327(19) Uani 1 1 d D U . . .
C42 C 0.17163(7) 0.7748(8) 0.3290(5) 0.034(2) Uani 1 1 d D U . . .
C43 C 0.18321(8) 0.7479(11) 0.2930(6) 0.050(3) Uani 1 1 d D U . . .
H43 H 0.1908 0.7707 0.3154 0.060 Uiso 1 1 calc R U . . .
C44 C 0.18332(9) 0.6875(11) 0.2246(6) 0.051(3) Uani 1 1 d D U . . .
H44 H 0.1910 0.6686 0.2011 0.061 Uiso 1 1 calc R U . . .
C45 C 0.17197(7) 0.6554(8) 0.1912(5) 0.036(2) Uani 1 1 d D U . . .
C46 C 0.16061(9) 0.6824(11) 0.2261(6) 0.051(3) Uani 1 1 d D U . . .
H46 H 0.1530 0.6601 0.2031 0.061 Uiso 1 1 calc R U . . .
C47 C 0.16033(9) 0.7419(11) 0.2947(6) 0.050(3) Uani 1 1 d D U . . .
H47 H 0.1526 0.7599 0.3178 0.060 Uiso 1 1 calc R U . . .
C48 C 0.17199(7) 0.5915(8) 0.1157(4) 0.0305(19) Uani 1 1 d D U . . .
O41 O 0.12000(6) 0.8761(6) 0.4279(4) 0.0346(15) Uani 1 1 d D U . . .
O42 O 0.09862(6) 0.8777(6) 0.4275(4) 0.0324(14) Uani 1 1 d D U . . .
O43 O 0.12014(6) 0.5721(6) 0.0871(3) 0.0302(14) Uani 1 1 d D U . . .
O44 O 0.09893(6) 0.5742(6) 0.0862(4) 0.0326(15) Uani 1 1 d D U . . .
C49 C 0.10931(7) 0.8481(8) 0.4010(5) 0.0308(19) Uani 1 1 d D U . . .
C50 C 0.10937(7) 0.7801(8) 0.3282(5) 0.034(2) Uani 1 1 d D U . . .
C51 C 0.12066(8) 0.7428(10) 0.2981(6) 0.048(3) Uani 1 1 d D U . . .
H51 H 0.1283 0.7586 0.3235 0.058 Uiso 1 1 calc R U . . .
C52 C 0.12067(8) 0.6819(10) 0.2299(6) 0.047(3) Uani 1 1 d D U . . .
H52 H 0.1283 0.6567 0.2095 0.056 Uiso 1 1 calc R U . . .
C53 C 0.10952(7) 0.6579(8) 0.1916(5) 0.034(2) Uani 1 1 d D U . . .
C54 C 0.09807(8) 0.6937(10) 0.2230(5) 0.042(2) Uani 1 1 d D U . . .
H54 H 0.0905 0.6776 0.1977 0.050 Uiso 1 1 calc R U . . .
C55 C 0.09796(8) 0.7531(10) 0.2915(6) 0.044(3) Uani 1 1 d D U . . .
H55 H 0.0903 0.7751 0.3134 0.052 Uiso 1 1 calc R U . . .
C56 C 0.10953(7) 0.5972(7) 0.1162(4) 0.0267(17) Uani 1 1 d D U . . .
O45 O 0.05722(6) 0.8815(6) 0.4287(4) 0.0333(14) Uani 1 1 d D U . . .
O46 O 0.03607(6) 0.8852(6) 0.4269(4) 0.0321(14) Uani 1 1 d D U . . .
O47 O 0.05752(6) 0.5773(6) 0.0871(4) 0.0333(15) Uani 1 1 d D U . . .
O48 O 0.03638(6) 0.5792(6) 0.0865(4) 0.0344(15) Uani 1 1 d D U . . .
C57 C 0.04667(7) 0.8545(7) 0.4013(4) 0.0268(17) Uani 1 1 d D U . . .
C58 C 0.04675(7) 0.7826(8) 0.3304(5) 0.0311(19) Uani 1 1 d D U . . .
C59 C 0.05817(8) 0.7492(11) 0.2974(6) 0.048(3) Uani 1 1 d D U . . .
H59 H 0.0658 0.7656 0.3224 0.057 Uiso 1 1 calc R U . . .
C60 C 0.05825(8) 0.6923(10) 0.2282(6) 0.047(3) Uani 1 1 d D U . . .
H60 H 0.0659 0.6737 0.2048 0.056 Uiso 1 1 calc R U . . .
C61 C 0.04695(7) 0.6623(8) 0.1928(4) 0.0312(19) Uani 1 1 d D U . . .
C62 C 0.03545(8) 0.6913(10) 0.2268(6) 0.045(3) Uani 1 1 d D U . . .
H62 H 0.0278 0.6698 0.2039 0.054 Uiso 1 1 calc R U . . .
C63 C 0.03549(9) 0.7528(10) 0.2953(6) 0.047(3) Uani 1 1 d D U . . .
H63 H 0.0278 0.7740 0.3177 0.057 Uiso 1 1 calc R U . . .
C64 C 0.04708(7) 0.6026(7) 0.1165(4) 0.0269(17) Uani 1 1 d D U . . .
O49 O 0.49484(6) 0.6086(6) 0.9287(4) 0.0349(15) Uani 1 1 d D U . . .
O50 O 0.47357(6) 0.6047(6) 0.9267(4) 0.0335(14) Uani 1 1 d D U . . .
O51 O 0.49504(5) 0.9126(6) 0.5865(3) 0.0315(14) Uani 1 1 d D U . . .
O52 O 0.47385(6) 0.9097(6) 0.5864(4) 0.0348(15) Uani 1 1 d D U . . .
C65 C 0.48418(7) 0.6336(7) 0.8998(4) 0.0270(17) Uani 1 1 d D U . . .
C66 C 0.48425(7) 0.7042(7) 0.8288(4) 0.0287(18) Uani 1 1 d D U . . .
C67 C 0.49566(8) 0.7324(11) 0.7932(6) 0.048(3) Uani 1 1 d D U . . .
H67 H 0.5033 0.7107 0.8159 0.057 Uiso 1 1 calc R U . . .
C68 C 0.49582(8) 0.7926(11) 0.7240(6) 0.047(3) Uani 1 1 d D U . . .
H68 H 0.5035 0.8114 0.7004 0.057 Uiso 1 1 calc R U . . .
C69 C 0.48445(7) 0.8239(8) 0.6909(5) 0.0316(19) Uani 1 1 d D U . . .
C70 C 0.47304(8) 0.7953(11) 0.7255(6) 0.051(3) Uani 1 1 d D U . . .
H70 H 0.4654 0.8145 0.7017 0.061 Uiso 1 1 calc R U . . .
C71 C 0.47298(9) 0.7388(11) 0.7950(6) 0.049(3) Uani 1 1 d D U . . .
H71 H 0.4653 0.7235 0.8197 0.059 Uiso 1 1 calc R U . . .
C72 C 0.48455(7) 0.8874(7) 0.6164(4) 0.0273(17) Uani 1 1 d D U . . .
O53 O 0.43234(6) 0.5996(6) 0.9284(4) 0.0334(15) Uani 1 1 d D U . . .
O54 O 0.41118(6) 0.5978(6) 0.9274(4) 0.0330(14) Uani 1 1 d D U . . .
O55 O 0.43255(6) 0.9043(6) 0.5869(3) 0.0307(14) Uani 1 1 d D U . . .
O56 O 0.41142(6) 0.9015(6) 0.5857(4) 0.0338(15) Uani 1 1 d D U . . .
C73 C 0.42168(7) 0.6265(7) 0.9001(4) 0.0266(17) Uani 1 1 d D U . . .
C74 C 0.42173(7) 0.6945(8) 0.8278(5) 0.034(2) Uani 1 1 d D U . . .
C75 C 0.43315(8) 0.7313(11) 0.7964(6) 0.048(3) Uani 1 1 d D U . . .
H75 H 0.4408 0.7157 0.8217 0.058 Uiso 1 1 calc R U . . .
C76 C 0.43318(9) 0.7906(11) 0.7281(6) 0.048(3) Uani 1 1 d D U . . .
H76 H 0.4409 0.8137 0.7068 0.058 Uiso 1 1 calc R U . . .
C77 C 0.42195(7) 0.8165(7) 0.6903(4) 0.0298(18) Uani 1 1 d D U . . .
C78 C 0.41067(8) 0.7823(9) 0.7226(5) 0.041(2) Uani 1 1 d D U . . .
H78 H 0.4030 0.7996 0.6978 0.049 Uiso 1 1 calc R U . . .
C79 C 0.41053(8) 0.7228(10) 0.7913(6) 0.046(3) Uani 1 1 d D U . . .
H79 H 0.4028 0.7015 0.8131 0.055 Uiso 1 1 calc R U . . .
C80 C 0.42197(7) 0.8786(7) 0.6152(4) 0.0285(18) Uani 1 1 d D U . . .
O57 O 0.36988(6) 0.5942(6) 0.9282(4) 0.0366(16) Uani 1 1 d D U . . .
O58 O 0.34874(6) 0.5926(6) 0.9270(4) 0.0341(15) Uani 1 1 d D U . . .
O59 O 0.37001(6) 0.8986(6) 0.5870(4) 0.0330(14) Uani 1 1 d D U . . .
O60 O 0.34890(6) 0.8981(6) 0.5869(4) 0.0373(15) Uani 1 1 d D U . . .
C81 C 0.35929(7) 0.6227(8) 0.9011(4) 0.0306(19) Uani 1 1 d D U . . .
C82 C 0.35921(7) 0.6930(8) 0.8295(5) 0.034(2) Uani 1 1 d D U . . .
C83 C 0.37065(8) 0.7253(11) 0.7966(6) 0.047(3) Uani 1 1 d D U . . .
H83 H 0.3783 0.7069 0.8208 0.057 Uiso 1 1 calc R U . . .
C84 C 0.37072(9) 0.7845(11) 0.7280(6) 0.053(3) Uani 1 1 d D U . . .
H84 H 0.3784 0.8051 0.7055 0.063 Uiso 1 1 calc R U . . .
C85 C 0.35938(7) 0.8138(8) 0.6923(4) 0.034(2) Uani 1 1 d D U . . .
C86 C 0.34812(8) 0.7819(11) 0.7255(6) 0.052(3) Uani 1 1 d D U . . .
H86 H 0.3405 0.8006 0.7013 0.063 Uiso 1 1 calc R U . . .
C87 C 0.34795(9) 0.7228(11) 0.7940(6) 0.051(3) Uani 1 1 d D U . . .
H87 H 0.3402 0.7028 0.8164 0.061 Uiso 1 1 calc R U . . .
C88 C 0.35949(7) 0.8754(8) 0.6165(4) 0.0303(18) Uani 1 1 d D U . . .
O61 O 0.30739(6) 0.5887(6) 0.9281(4) 0.0404(17) Uani 1 1 d D U . . .
O62 O 0.28610(6) 0.5871(6) 0.9267(4) 0.0347(15) Uani 1 1 d D U . . .
O63 O 0.30755(6) 0.8921(6) 0.5866(4) 0.0371(15) Uani 1 1 d D U . . .
O64 O 0.28627(6) 0.8919(6) 0.5865(4) 0.0359(15) Uani 1 1 d D U . . .
C89 C 0.29681(7) 0.6151(8) 0.9007(4) 0.0297(18) Uani 1 1 d D U . . .
C90 C 0.29685(7) 0.6855(8) 0.8283(5) 0.035(2) Uani 1 1 d D U . . .
C91 C 0.30811(8) 0.7122(10) 0.7923(6) 0.046(3) Uani 1 1 d D U . . .
H91 H 0.3158 0.6904 0.8147 0.056 Uiso 1 1 calc R U . . .
C92 C 0.30818(8) 0.7713(11) 0.7229(6) 0.047(3) Uani 1 1 d D U . . .
H92 H 0.3158 0.7881 0.6981 0.057 Uiso 1 1 calc R U . . .
C93 C 0.29687(7) 0.8048(9) 0.6912(5) 0.038(2) Uani 1 1 d D U . . .
C94 C 0.28556(8) 0.7798(11) 0.7276(6) 0.049(3) Uani 1 1 d D U . . .
H94 H 0.2779 0.8033 0.7056 0.059 Uiso 1 1 calc R U . . .
C95 C 0.28542(9) 0.7203(12) 0.7961(6) 0.054(3) Uani 1 1 d D U . . .
H95 H 0.2778 0.7036 0.8206 0.065 Uiso 1 1 calc R U . . .
C96 C 0.29695(7) 0.8692(8) 0.6161(5) 0.0320(19) Uani 1 1 d D U . . .
O65 O 0.24513(6) 0.5856(6) 0.9275(4) 0.0365(15) Uani 1 1 d D U . . .
O66 O 0.22384(6) 0.5878(6) 0.9275(4) 0.0375(16) Uani 1 1 d D U . . .
O67 O 0.24488(6) 0.8902(6) 0.5862(4) 0.0363(15) Uani 1 1 d D U . . .
O68 O 0.22373(6) 0.8895(6) 0.5855(4) 0.0363(15) Uani 1 1 d D U . . .
C97 C 0.23441(7) 0.6132(7) 0.8999(4) 0.0277(17) Uani 1 1 d D U . . .
C98 C 0.23442(7) 0.6826(8) 0.8271(5) 0.037(2) Uani 1 1 d D U . . .
C99 C 0.24571(9) 0.7170(12) 0.7939(6) 0.055(3) Uani 1 1 d D U . . .
H99 H 0.2534 0.7006 0.8184 0.066 Uiso 1 1 calc R U . . .
C100 C 0.24569(8) 0.7749(11) 0.7255(6) 0.049(3) Uani 1 1 d D U . . .
H100 H 0.2533 0.7963 0.7029 0.059 Uiso 1 1 calc R U . . .
C101 C 0.23442(7) 0.8018(8) 0.6897(5) 0.034(2) Uani 1 1 d D U . . .
C102 C 0.22295(8) 0.7708(11) 0.7231(6) 0.048(3) Uani 1 1 d D U . . .
H102 H 0.2153 0.7907 0.6997 0.057 Uiso 1 1 calc R U . . .
C103 C 0.22302(8) 0.7098(10) 0.7919(6) 0.048(3) Uani 1 1 d D U . . .
H103 H 0.2154 0.6872 0.8142 0.057 Uiso 1 1 calc R U . . .
C104 C 0.23439(7) 0.8648(8) 0.6143(4) 0.0331(19) Uani 1 1 d D U . . .
O69 O 0.18269(6) 0.5896(6) 0.9265(4) 0.0352(15) Uani 1 1 d D U . . .
O70 O 0.16150(6) 0.5921(6) 0.9285(4) 0.0374(15) Uani 1 1 d D U . . .
O71 O 0.18244(6) 0.8948(6) 0.5870(4) 0.0369(15) Uani 1 1 d D U . . .
O72 O 0.16115(6) 0.8953(6) 0.5863(4) 0.0374(15) Uani 1 1 d D U . . .
C105 C 0.17201(7) 0.6190(8) 0.9005(4) 0.0308(19) Uani 1 1 d D U . . .
C106 C 0.17196(8) 0.6900(8) 0.8295(5) 0.037(2) Uani 1 1 d D U . . .
C107 C 0.18335(9) 0.7232(12) 0.7960(6) 0.057(3) Uani 1 1 d D U . . .
H107 H 0.1910 0.7044 0.8193 0.069 Uiso 1 1 calc R U . . .
C108 C 0.18319(9) 0.7842(11) 0.7281(6) 0.049(3) Uani 1 1 d D U . . .
H108 H 0.1908 0.8081 0.7064 0.058 Uiso 1 1 calc R U . . .
C109 C 0.17189(7) 0.8103(8) 0.6916(5) 0.035(2) Uani 1 1 d D U . . .
C110 C 0.16055(9) 0.7766(11) 0.7254(6) 0.053(3) Uani 1 1 d D U . . .
H110 H 0.1529 0.7939 0.7013 0.064 Uiso 1 1 calc R U . . .
C111 C 0.16061(9) 0.7182(12) 0.7938(6) 0.055(3) Uani 1 1 d D U . . .
H111 H 0.1530 0.6971 0.8166 0.066 Uiso 1 1 calc R U . . .
C112 C 0.17179(7) 0.8725(8) 0.6170(5) 0.0314(19) Uani 1 1 d D U . . .
O73 O 0.12007(6) 0.5956(5) 0.9277(4) 0.0321(14) Uani 1 1 d D U . . .
O74 O 0.09886(6) 0.5965(6) 0.9273(4) 0.0337(15) Uani 1 1 d D U . . .
O75 O 0.11985(6) 0.8997(6) 0.5868(4) 0.0350(15) Uani 1 1 d D U . . .
O76 O 0.09874(6) 0.9022(6) 0.5868(4) 0.0333(14) Uani 1 1 d D U . . .
C113 C 0.10944(7) 0.6229(8) 0.9004(4) 0.0299(18) Uani 1 1 d D U . . .
C114 C 0.10950(7) 0.6948(8) 0.8289(5) 0.034(2) Uani 1 1 d D U . . .
C115 C 0.12084(8) 0.7206(10) 0.7919(6) 0.047(3) Uani 1 1 d D U . . .
H115 H 0.1285 0.6975 0.8133 0.056 Uiso 1 1 calc R U . . .
C116 C 0.12070(8) 0.7806(11) 0.7234(6) 0.048(3) Uani 1 1 d D U . . .
H116 H 0.1283 0.7983 0.6986 0.057 Uiso 1 1 calc R U . . .
C117 C 0.10930(7) 0.8147(8) 0.6912(4) 0.0321(19) Uani 1 1 d D U . . .
C118 C 0.09805(8) 0.7899(11) 0.7283(6) 0.047(3) Uani 1 1 d D U . . .
H118 H 0.0904 0.8134 0.7071 0.056 Uiso 1 1 calc R U . . .
C119 C 0.09817(9) 0.7298(11) 0.7975(6) 0.048(3) Uani 1 1 d D U . . .
H119 H 0.0906 0.7132 0.8226 0.058 Uiso 1 1 calc R U . . .
C120 C 0.10929(7) 0.8777(7) 0.6164(4) 0.0284(18) Uani 1 1 d D U . . .
O77 O 0.05758(6) 0.5997(6) 0.9271(4) 0.0329(14) Uani 1 1 d D U . . .
O78 O 0.03648(6) 0.6037(6) 0.9279(4) 0.0320(14) Uani 1 1 d D U . . .
O79 O 0.05738(6) 0.9054(6) 0.5861(4) 0.0342(15) Uani 1 1 d D U . . .
O80 O 0.03616(5) 0.9068(6) 0.5865(4) 0.0316(14) Uani 1 1 d D U . . .
C121 C 0.04714(7) 0.6307(7) 0.9004(4) 0.0275(17) Uani 1 1 d D U . . .
C122 C 0.04706(7) 0.6990(8) 0.8281(5) 0.0311(19) Uani 1 1 d D U . . .
C123 C 0.05834(8) 0.7283(11) 0.7920(6) 0.048(3) Uani 1 1 d D U . . .
H123 H 0.0660 0.7075 0.8143 0.058 Uiso 1 1 calc R U . . .
C124 C 0.05829(8) 0.7877(10) 0.7237(6) 0.045(3) Uani 1 1 d D U . . .
H124 H 0.0659 0.8071 0.6999 0.054 Uiso 1 1 calc R U . . .
C125 C 0.04693(7) 0.8185(8) 0.6904(4) 0.0317(19) Uani 1 1 d D U . . .
C126 C 0.03541(8) 0.7888(11) 0.7247(6) 0.047(3) Uani 1 1 d D U . . .
H126 H 0.0278 0.8084 0.7013 0.056 Uiso 1 1 calc R U . . .
C127 C 0.03554(8) 0.7293(10) 0.7947(6) 0.044(3) Uani 1 1 d D U . . .
H127 H 0.0279 0.7100 0.8189 0.053 Uiso 1 1 calc R U . . .
C128 C 0.04684(7) 0.8802(7) 0.6147(4) 0.0251(17) Uani 1 1 d D U . . .
O1C1 O 0.18016(12) 0.9441(11) 0.1328(8) 0.062(2) Uiso 0.450(4) 1 d D . P A 1
O2C1 O 0.17958(13) 0.8293(11) 0.0276(8) 0.062(2) Uiso 0.450(4) 1 d D . P A 1
O3C1 O 0.11434(13) 0.9509(11) 0.1364(8) 0.062(2) Uiso 0.450(4) 1 d D . P A 1
O4C1 O 0.11406(12) 0.8375(11) 0.0318(8) 0.062(2) Uiso 0.450(4) 1 d D . P A 1
C1C1 C 0.17444(9) 0.8872(10) 0.0806(7) 0.067(3) Uiso 0.450(4) 1 d D . P A 1
C2C1 C 0.16052(9) 0.8892(9) 0.0818(7) 0.067(3) Uiso 0.450(4) 1 d D . P A 1
C3C1 C 0.15337(11) 0.8323(10) 0.0295(7) 0.067(3) Uiso 0.450(4) 1 d D . P A 1
H3C1 H 0.1574 0.7904 -0.0085 0.081 Uiso 0.450(4) 1 calc R U P A 1
C4C1 C 0.14050(11) 0.8343(10) 0.0308(7) 0.067(3) Uiso 0.450(4) 1 d D . P A 1
H4C1 H 0.1362 0.7937 -0.0067 0.081 Uiso 0.450(4) 1 calc R U P A 1
C5C1 C 0.13356(9) 0.8922(9) 0.0836(7) 0.067(3) Uiso 0.450(4) 1 d D . P A 1
C6C1 C 0.14081(11) 0.9487(10) 0.1358(7) 0.067(3) Uiso 0.450(4) 1 d D . P A 1
H6C1 H 0.1367 0.9904 0.1738 0.081 Uiso 0.450(4) 1 calc R U P A 1
C7C1 C 0.15354(11) 0.9476(10) 0.1353(7) 0.067(3) Uiso 0.450(4) 1 d D . P A 1
H7C1 H 0.1578 0.9883 0.1730 0.081 Uiso 0.450(4) 1 calc R U P A 1
C8C1 C 0.11964(9) 0.8938(10) 0.0841(7) 0.067(3) Uiso 0.450(4) 1 d D . P A 1
O1E1 O 0.17195(13) 0.9424(12) 0.1357(8) 0.079(2) Uiso 0.550(4) 1 d D . P A 2
O2E1 O 0.17165(13) 0.8251(12) 0.0305(8) 0.079(2) Uiso 0.550(4) 1 d D . P A 2
O3E1 O 0.10631(13) 0.9489(12) 0.1339(8) 0.079(2) Uiso 0.550(4) 1 d D . P A 2
O4E1 O 0.10618(13) 0.8334(12) 0.0298(8) 0.079(2) Uiso 0.550(4) 1 d D . P A 2
C1E1 C 0.16698(11) 0.8838(11) 0.0828(8) 0.112(4) Uiso 0.550(4) 1 d D . P A 2
C2E1 C 0.15200(11) 0.8858(10) 0.0829(8) 0.112(4) Uiso 0.550(4) 1 d D . P A 2
C3E1 C 0.14553(13) 0.8281(11) 0.0303(8) 0.112(4) Uiso 0.550(4) 1 d D . P A 2
H3E1 H 0.1498 0.7863 -0.0067 0.134 Uiso 0.550(4) 1 calc R U P A 2
C4E1 C 0.13215(13) 0.8300(11) 0.0306(8) 0.112(4) Uiso 0.550(4) 1 d D . P A 2
H4E1 H 0.1277 0.7892 -0.0064 0.134 Uiso 0.550(4) 1 calc R U P A 2
C5E1 C 0.12583(11) 0.8890(10) 0.0825(8) 0.112(4) Uiso 0.550(4) 1 d D . P A 2
C6E1 C 0.13228(13) 0.9465(11) 0.1351(8) 0.112(4) Uiso 0.550(4) 1 d D . P A 2
H6E1 H 0.1279 0.9882 0.1721 0.134 Uiso 0.550(4) 1 calc R U P A 2
C7E1 C 0.14550(13) 0.9451(11) 0.1354(8) 0.112(4) Uiso 0.550(4) 1 d D . P A 2
H7E1 H 0.1499 0.9860 0.1726 0.134 Uiso 0.550(4) 1 calc R U P A 2
C8E1 C 0.11057(11) 0.8909(11) 0.0823(8) 0.112(4) Uiso 0.550(4) 1 d D . P A 2
O1C2 O 0.20614(14) 0.9452(12) 0.1372(9) 0.075(3) Uiso 0.450(4) 1 d D . P A 1
O2C2 O 0.20625(14) 0.8295(12) 0.0305(9) 0.075(3) Uiso 0.450(4) 1 d D . P A 1
O3C2 O 0.27129(13) 0.9369(12) 0.1363(9) 0.075(3) Uiso 0.450(4) 1 d D . P A 1
O4C2 O 0.27095(14) 0.8226(12) 0.0311(9) 0.075(3) Uiso 0.450(4) 1 d D . P A 1
C1C2 C 0.21089(11) 0.8867(11) 0.0839(8) 0.064(2) Uiso 0.450(4) 1 d D . P A 1
C2C2 C 0.22584(10) 0.8859(9) 0.0845(7) 0.064(2) Uiso 0.450(4) 1 d D . P A 1
C3C2 C 0.23207(12) 0.8278(10) 0.0310(7) 0.064(2) Uiso 0.450(4) 1 d D . P A 1
H3C2 H 0.2276 0.7882 -0.0067 0.077 Uiso 0.450(4) 1 calc R U P A 1
C4C2 C 0.24532(12) 0.8267(10) 0.0315(7) 0.064(2) Uiso 0.450(4) 1 d D . P A 1
H4C2 H 0.2497 0.7860 -0.0059 0.077 Uiso 0.450(4) 1 calc R U P A 1
C5C2 C 0.25172(10) 0.8828(9) 0.0847(7) 0.064(2) Uiso 0.450(4) 1 d D . P A 1
C6C2 C 0.24555(12) 0.9413(10) 0.1380(7) 0.064(2) Uiso 0.450(4) 1 d D . P A 1
H6C2 H 0.2500 0.9811 0.1754 0.077 Uiso 0.450(4) 1 calc R U P A 1
C7C2 C 0.23239(12) 0.9429(10) 0.1380(7) 0.064(2) Uiso 0.450(4) 1 d D . P A 1
H7C2 H 0.2281 0.9840 0.1755 0.077 Uiso 0.450(4) 1 calc R U P A 1
C8C2 C 0.26699(10) 0.8808(11) 0.0842(8) 0.064(2) Uiso 0.450(4) 1 d D . P A 1
O1E2 O 0.19726(14) 0.9405(13) 0.1331(9) 0.087(3) Uiso 0.550(4) 1 d D . P A 2
O2E2 O 0.19763(14) 0.8191(13) 0.0306(9) 0.087(3) Uiso 0.550(4) 1 d D . P A 2
O3E2 O 0.26301(14) 0.9389(13) 0.1368(9) 0.087(3) Uiso 0.550(4) 1 d D . P A 2
O4E2 O 0.26293(14) 0.8185(13) 0.0353(9) 0.087(3) Uiso 0.550(4) 1 d D . P A 2
C1E2 C 0.20210(12) 0.8797(12) 0.0822(9) 0.131(5) Uiso 0.550(4) 1 d D . P A 2
C2E2 C 0.21713(12) 0.8800(11) 0.0837(8) 0.131(5) Uiso 0.550(4) 1 d D . P A 2
C3E2 C 0.22358(14) 0.8195(12) 0.0328(8) 0.131(5) Uiso 0.550(4) 1 d D . P A 2
H3E2 H 0.2193 0.7766 -0.0036 0.157 Uiso 0.550(4) 1 calc R U P A 2
C4E2 C 0.23695(13) 0.8204(12) 0.0340(9) 0.131(5) Uiso 0.550(4) 1 d D . P A 2
H4E2 H 0.2414 0.7782 -0.0020 0.157 Uiso 0.550(4) 1 calc R U P A 2
C5E2 C 0.24328(12) 0.8802(11) 0.0856(8) 0.131(5) Uiso 0.550(4) 1 d D . P A 2
C6E2 C 0.23681(13) 0.9405(12) 0.1361(9) 0.131(5) Uiso 0.550(4) 1 d D . P A 2
H6E2 H 0.2412 0.9833 0.1724 0.157 Uiso 0.550(4) 1 calc R U P A 2
C7E2 C 0.22357(13) 0.9408(12) 0.1357(9) 0.131(5) Uiso 0.550(4) 1 d D . P A 2
H7E2 H 0.2192 0.9835 0.1717 0.157 Uiso 0.550(4) 1 calc R U P A 2
C8E2 C 0.25851(12) 0.8792(12) 0.0863(9) 0.131(5) Uiso 0.550(4) 1 d D . P A 2
O1C3 O 0.08849(14) 0.9490(13) 0.1332(9) 0.076(3) Uiso 0.450(4) 1 d D . P A 1
O2C3 O 0.08753(14) 0.8316(12) 0.0281(9) 0.076(3) Uiso 0.450(4) 1 d D . P A 1
O3C3 O 0.02324(14) 0.9696(12) 0.1365(9) 0.076(3) Uiso 0.450(4) 1 d D . P A 1
O4C3 O 0.02283(14) 0.8528(13) 0.0321(9) 0.076(3) Uiso 0.450(4) 1 d D . P A 1
C1C3 C 0.08347(11) 0.8920(11) 0.0810(8) 0.073(3) Uiso 0.450(4) 1 d D . P A 1
C2C3 C 0.06846(11) 0.8974(10) 0.0826(7) 0.073(3) Uiso 0.450(4) 1 d D . P A 1
C3C3 C 0.06181(12) 0.8410(11) 0.0304(8) 0.073(3) Uiso 0.450(4) 1 d D . P A 1
H3C3 H 0.0660 0.7985 -0.0069 0.087 Uiso 0.450(4) 1 calc R U P A 1
C4C3 C 0.04853(13) 0.8458(11) 0.0316(8) 0.073(3) Uiso 0.450(4) 1 d D . P A 1
H4C3 H 0.0439 0.8061 -0.0049 0.087 Uiso 0.450(4) 1 calc R U P A 1
C5C3 C 0.04255(11) 0.9065(10) 0.0844(7) 0.073(3) Uiso 0.450(4) 1 d D . P A 1
C6C3 C 0.04918(12) 0.9626(11) 0.1365(8) 0.073(3) Uiso 0.450(4) 1 d D . P A 1
H6C3 H 0.0450 1.0050 0.1737 0.087 Uiso 0.450(4) 1 calc R U P A 1
C7C3 C 0.06237(12) 0.9587(11) 0.1361(8) 0.073(3) Uiso 0.450(4) 1 d D . P A 1
H7C3 H 0.0670 0.9985 0.1729 0.087 Uiso 0.450(4) 1 calc R U P A 1
C8C3 C 0.02735(11) 0.9107(11) 0.0847(8) 0.073(3) Uiso 0.450(4) 1 d D . P A 1
O1E3 O 0.08001(14) 0.9529(13) 0.1375(9) 0.099(3) Uiso 0.550(4) 1 d D . P A 2
O2E3 O 0.07958(14) 0.8356(13) 0.0323(10) 0.099(3) Uiso 0.550(4) 1 d D . P A 2
O3E3 O 0.01437(14) 0.9618(13) 0.1355(10) 0.099(3) Uiso 0.550(4) 1 d D . P A 2
O4E3 O 0.01427(14) 0.8458(13) 0.0317(9) 0.099(3) Uiso 0.550(4) 1 d D . P A 2
C1E3 C 0.07498(12) 0.8946(12) 0.0848(9) 0.095(3) Uiso 0.550(4) 1 d D . P A 2
C2E3 C 0.06001(11) 0.8976(10) 0.0849(8) 0.095(3) Uiso 0.550(4) 1 d D . P A 2
C3E3 C 0.05352(13) 0.8404(11) 0.0322(8) 0.095(3) Uiso 0.550(4) 1 d D . P A 2
H3E3 H 0.0578 0.7988 -0.0051 0.114 Uiso 0.550(4) 1 calc R U P A 2
C4E3 C 0.04014(13) 0.8425(11) 0.0325(8) 0.095(3) Uiso 0.550(4) 1 d D . P A 2
H4E3 H 0.0357 0.8019 -0.0044 0.114 Uiso 0.550(4) 1 calc R U P A 2
C5E3 C 0.03387(11) 0.9018(10) 0.0847(8) 0.095(3) Uiso 0.550(4) 1 d D . P A 2
C6E3 C 0.04032(13) 0.9589(11) 0.1373(8) 0.095(3) Uiso 0.550(4) 1 d D . P A 2
H6E3 H 0.0360 1.0005 0.1744 0.114 Uiso 0.550(4) 1 calc R U P A 2
C7E3 C 0.05357(13) 0.9573(11) 0.1375(8) 0.095(3) Uiso 0.550(4) 1 d D . P A 2
H7E3 H 0.0580 0.9981 0.1746 0.114 Uiso 0.550(4) 1 calc R U P A 2
C8E3 C 0.01860(11) 0.9037(12) 0.0841(9) 0.095(3) Uiso 0.550(4) 1 d D . P A 2
O1C4 O 0.29746(13) 0.8281(11) 0.0292(8) 0.062(2) Uiso 0.450(4) 1 d D . P A 1
O2C4 O 0.29728(13) 0.9443(11) 0.1358(8) 0.062(2) Uiso 0.450(4) 1 d D . P A 1
O3C4 O 0.36233(13) 0.8322(11) 0.0303(8) 0.062(2) Uiso 0.450(4) 1 d D . P A 1
O4C4 O 0.36233(13) 0.9471(11) 0.1350(8) 0.062(2) Uiso 0.450(4) 1 d D . P A 1
C1C4 C 0.30205(10) 0.8868(10) 0.0829(7) 0.067(3) Uiso 0.450(4) 1 d D . P A 1
C2C4 C 0.31700(10) 0.8876(9) 0.0833(7) 0.067(3) Uiso 0.450(4) 1 d D . P A 1
C3C4 C 0.32328(11) 0.9457(10) 0.1363(7) 0.067(3) Uiso 0.450(4) 1 d D . P A 1
H3C4 H 0.3189 0.9862 0.1736 0.080 Uiso 0.450(4) 1 calc R U P A 1
C4C4 C 0.33659(11) 0.9458(10) 0.1359(7) 0.067(3) Uiso 0.450(4) 1 d D . P A 1
H4C4 H 0.3410 0.9865 0.1731 0.080 Uiso 0.450(4) 1 calc R U P A 1
C5C4 C 0.34290(10) 0.8884(9) 0.0829(7) 0.067(3) Uiso 0.450(4) 1 d D . P A 1
C6C4 C 0.33664(11) 0.8303(10) 0.0299(7) 0.067(3) Uiso 0.450(4) 1 d D . P A 1
H6C4 H 0.3411 0.7899 -0.0074 0.080 Uiso 0.450(4) 1 calc R U P A 1
C7C4 C 0.32352(11) 0.8297(10) 0.0298(7) 0.067(3) Uiso 0.450(4) 1 d D . P A 1
H7C4 H 0.3192 0.7889 -0.0077 0.080 Uiso 0.450(4) 1 calc R U P A 1
C8C4 C 0.35818(10) 0.8890(10) 0.0826(7) 0.067(3) Uiso 0.450(4) 1 d D . P A 1
O1E4 O 0.28913(14) 0.8263(12) 0.0286(8) 0.076(2) Uiso 0.550(4) 1 d D . P A 2
O2E4 O 0.28883(13) 0.9426(11) 0.1342(8) 0.076(2) Uiso 0.550(4) 1 d D . P A 2
O3E4 O 0.35455(14) 0.8323(12) 0.0314(8) 0.076(2) Uiso 0.550(4) 1 d D . P A 2
O4E4 O 0.35442(14) 0.9479(12) 0.1358(8) 0.076(2) Uiso 0.550(4) 1 d D . P A 2
C1E4 C 0.29364(12) 0.8855(11) 0.0820(8) 0.141(6) Uiso 0.550(4) 1 d D . P A 2
C2E4 C 0.30866(11) 0.8865(10) 0.0826(8) 0.141(6) Uiso 0.550(4) 1 d D . P A 2
C3E4 C 0.31494(13) 0.9449(11) 0.1356(8) 0.141(6) Uiso 0.550(4) 1 d D . P A 2
H3E4 H 0.3105 0.9854 0.1729 0.169 Uiso 0.550(4) 1 calc R U P A 2
C4E4 C 0.32832(13) 0.9452(11) 0.1352(8) 0.141(6) Uiso 0.550(4) 1 d D . P A 2
H4E4 H 0.3327 0.9865 0.1724 0.169 Uiso 0.550(4) 1 calc R U P A 2
C5E4 C 0.33481(11) 0.8881(10) 0.0832(8) 0.141(6) Uiso 0.550(4) 1 d D . P A 2
C6E4 C 0.32851(13) 0.8298(11) 0.0304(8) 0.141(6) Uiso 0.550(4) 1 d D . P A 2
H6E4 H 0.3330 0.7892 -0.0066 0.169 Uiso 0.550(4) 1 calc R U P A 2
C7E4 C 0.31530(13) 0.8286(11) 0.0298(8) 0.141(6) Uiso 0.550(4) 1 d D . P A 2
H7E4 H 0.3110 0.7872 -0.0076 0.169 Uiso 0.550(4) 1 calc R U P A 2
C8E4 C 0.35006(12) 0.8892(11) 0.0833(8) 0.141(6) Uiso 0.550(4) 1 d D . P A 2
O1C5 O 0.38863(14) 0.9500(12) 0.1380(9) 0.078(3) Uiso 0.450(4) 1 d D . P A 1
O2C5 O 0.38912(14) 0.8327(12) 0.0321(9) 0.078(3) Uiso 0.450(4) 1 d D . P A 1
O3C5 O 0.45379(14) 0.9591(12) 0.1371(9) 0.078(3) Uiso 0.450(4) 1 d D . P A 1
O4C5 O 0.45398(14) 0.8432(13) 0.0329(9) 0.078(3) Uiso 0.450(4) 1 d D . P A 1
C1C5 C 0.39355(11) 0.8920(11) 0.0851(8) 0.063(2) Uiso 0.450(4) 1 d D . P A 1
C2C5 C 0.40850(10) 0.8949(9) 0.0855(7) 0.063(2) Uiso 0.450(4) 1 d D . P A 1
C3C5 C 0.41495(12) 0.8377(10) 0.0325(7) 0.063(2) Uiso 0.450(4) 1 d D . P A 1
H3C5 H 0.4106 0.7963 -0.0048 0.076 Uiso 0.450(4) 1 calc R U P A 1
C4C5 C 0.42822(12) 0.8398(10) 0.0329(7) 0.063(2) Uiso 0.450(4) 1 d D . P A 1
H4C5 H 0.4327 0.7995 -0.0041 0.076 Uiso 0.450(4) 1 calc R U P A 1
C5C5 C 0.43443(10) 0.8989(9) 0.0855(7) 0.063(2) Uiso 0.450(4) 1 d D . P A 1
C6C5 C 0.42802(12) 0.9562(10) 0.1383(7) 0.063(2) Uiso 0.450(4) 1 d D . P A 1
H6C5 H 0.4324 0.9978 0.1752 0.076 Uiso 0.450(4) 1 calc R U P A 1
C7C5 C 0.41486(12) 0.9545(10) 0.1386(7) 0.063(2) Uiso 0.450(4) 1 d D . P A 1
H7C5 H 0.4104 0.9948 0.1758 0.076 Uiso 0.450(4) 1 calc R U P A 1
C8C5 C 0.44969(10) 0.9008(11) 0.0853(8) 0.063(2) Uiso 0.450(4) 1 d D . P A 1
O1E5 O 0.37976(14) 0.9451(12) 0.1332(9) 0.085(3) Uiso 0.550(4) 1 d D . P A 2
O2E5 O 0.38057(14) 0.8275(12) 0.0285(9) 0.085(3) Uiso 0.550(4) 1 d D . P A 2
O3E5 O 0.44535(14) 0.9598(13) 0.1357(9) 0.085(3) Uiso 0.550(4) 1 d D . P A 2
O4E5 O 0.44573(14) 0.8429(13) 0.0319(9) 0.085(3) Uiso 0.550(4) 1 d D . P A 2
C1E5 C 0.38481(12) 0.8877(11) 0.0812(9) 0.132(5) Uiso 0.550(4) 1 d D . P A 2
C2E5 C 0.39983(11) 0.8916(10) 0.0825(8) 0.132(5) Uiso 0.550(4) 1 d D . P A 2
C3E5 C 0.40643(13) 0.8342(11) 0.0304(8) 0.132(5) Uiso 0.550(4) 1 d D . P A 2
H3E5 H 0.4022 0.7917 -0.0068 0.158 Uiso 0.550(4) 1 calc R U P A 2
C4E5 C 0.41979(13) 0.8380(12) 0.0315(9) 0.132(5) Uiso 0.550(4) 1 d D . P A 2
H4E5 H 0.4244 0.7978 -0.0052 0.158 Uiso 0.550(4) 1 calc R U P A 2
C5E5 C 0.42591(11) 0.8979(11) 0.0837(8) 0.132(5) Uiso 0.550(4) 1 d D . P A 2
C6E5 C 0.41934(13) 0.9549(12) 0.1357(9) 0.132(5) Uiso 0.550(4) 1 d D . P A 2
H6E5 H 0.4236 0.9973 0.1726 0.158 Uiso 0.550(4) 1 calc R U P A 2
C7E5 C 0.40609(13) 0.9521(11) 0.1355(9) 0.132(5) Uiso 0.550(4) 1 d D . P A 2
H7E5 H 0.4016 0.9924 0.1724 0.158 Uiso 0.550(4) 1 calc R U P A 2
C8E5 C 0.44116(12) 0.9010(12) 0.0840(9) 0.132(5) Uiso 0.550(4) 1 d D . P A 2
O1C6 O 0.48031(14) 0.8502(12) 0.0291(9) 0.075(3) Uiso 0.450(4) 1 d D . P A 1
O2C6 O 0.47988(14) 0.9663(12) 0.1357(9) 0.075(3) Uiso 0.450(4) 1 d D . P A 1
O3C6 O 0.54529(14) 0.8576(12) 0.0328(9) 0.075(3) Uiso 0.450(4) 1 d D . P A 1
O4C6 O 0.54511(13) 0.9722(12) 0.1376(9) 0.075(3) Uiso 0.450(4) 1 d D . P A 1
C1C6 C 0.48477(11) 0.9097(11) 0.0832(8) 0.069(3) Uiso 0.450(4) 1 d D . P A 1
C2C6 C 0.49972(10) 0.9109(9) 0.0841(7) 0.069(3) Uiso 0.450(4) 1 d D . P A 1
C3C6 C 0.50594(12) 0.9691(11) 0.1375(7) 0.069(3) Uiso 0.450(4) 1 d D . P A 1
H3C6 H 0.5015 1.0093 0.1748 0.083 Uiso 0.450(4) 1 calc R U P A 1
C4C6 C 0.51926(12) 0.9697(11) 0.1372(7) 0.069(3) Uiso 0.450(4) 1 d D . P A 1
H4C6 H 0.5236 1.0106 0.1746 0.083 Uiso 0.450(4) 1 calc R U P A 1
C5C6 C 0.52571(10) 0.9129(9) 0.0845(7) 0.069(3) Uiso 0.450(4) 1 d D . P A 1
C6C6 C 0.51948(12) 0.8544(10) 0.0314(7) 0.069(3) Uiso 0.450(4) 1 d D . P A 1
H6C6 H 0.5240 0.8140 -0.0057 0.083 Uiso 0.450(4) 1 calc R U P A 1
C7C6 C 0.50635(12) 0.8534(10) 0.0310(7) 0.069(3) Uiso 0.450(4) 1 d D . P A 1
H7C6 H 0.5021 0.8123 -0.0066 0.083 Uiso 0.450(4) 1 calc R U P A 1
C8C6 C 0.54096(11) 0.9142(11) 0.0848(8) 0.069(3) Uiso 0.450(4) 1 d D . P A 1
O1E6 O 0.47162(14) 0.8500(12) 0.0291(9) 0.085(2) Uiso 0.550(4) 1 d D . P A 2
O2E6 O 0.47133(14) 0.9648(13) 0.1357(9) 0.085(2) Uiso 0.550(4) 1 d D . P A 2
O3E6 O 0.53695(14) 0.8616(13) 0.0300(9) 0.085(2) Uiso 0.550(4) 1 d D . P A 2
O4E6 O 0.53682(14) 0.9756(13) 0.1355(9) 0.085(2) Uiso 0.550(4) 1 d D . P A 2
C1E6 C 0.47612(12) 0.9088(12) 0.0828(9) 0.138(5) Uiso 0.550(4) 1 d D . P A 2
C2E6 C 0.49115(11) 0.9112(11) 0.0830(8) 0.138(5) Uiso 0.550(4) 1 d D . P A 2
C3E6 C 0.49736(13) 0.9694(12) 0.1364(9) 0.138(5) Uiso 0.550(4) 1 d D . P A 2
H3E6 H 0.4929 1.0090 0.1740 0.166 Uiso 0.550(4) 1 calc R U P A 2
C4E6 C 0.51075(13) 0.9710(12) 0.1358(9) 0.138(5) Uiso 0.550(4) 1 d D . P A 2
H4E6 H 0.5151 1.0121 0.1732 0.166 Uiso 0.550(4) 1 calc R U P A 2
C5E6 C 0.51725(12) 0.9152(11) 0.0830(8) 0.138(5) Uiso 0.550(4) 1 d D . P A 2
C6E6 C 0.51102(13) 0.8570(12) 0.0299(9) 0.138(5) Uiso 0.550(4) 1 d D . P A 2
H6E6 H 0.5155 0.8173 -0.0075 0.166 Uiso 0.550(4) 1 calc R U P A 2
C7E6 C 0.49780(13) 0.8545(12) 0.0296(9) 0.138(5) Uiso 0.550(4) 1 d D . P A 2
H7E6 H 0.4935 0.8132 -0.0080 0.166 Uiso 0.550(4) 1 calc R U P A 2
C8E6 C 0.53248(12) 0.9179(12) 0.0825(9) 0.138(5) Uiso 0.550(4) 1 d D . P A 2
O1C7 O 0.43804(15) 1.1368(14) -0.0326(10) 0.080(3) Uiso 0.450(4) 1 d D . P A 1
O2C7 O 0.43824(15) 1.0210(14) -0.1384(10) 0.080(3) Uiso 0.450(4) 1 d D . P A 1
O3C7 O 0.37273(15) 1.1223(14) -0.0305(10) 0.080(3) Uiso 0.450(4) 1 d D . P A 1
O4C7 O 0.37284(15) 1.0073(14) -0.1355(10) 0.080(3) Uiso 0.450(4) 1 d D . P A 1
C1C7 C 0.43348(12) 1.0774(12) -0.0855(9) 0.095(4) Uiso 0.450(4) 1 d D . P A 1
C2C7 C 0.41846(12) 1.0746(11) -0.0852(8) 0.095(4) Uiso 0.450(4) 1 d D . P A 1
C3C7 C 0.41226(13) 1.0152(12) -0.1379(9) 0.095(4) Uiso 0.450(4) 1 d D . P A 1
H3C7 H 0.4167 0.9754 -0.1754 0.114 Uiso 0.450(4) 1 calc R U P A 1
C4C7 C 0.39886(13) 1.0127(12) -0.1368(9) 0.095(4) Uiso 0.450(4) 1 d D . P A 1
H4C7 H 0.3945 0.9709 -0.1737 0.114 Uiso 0.450(4) 1 calc R U P A 1
C5C7 C 0.39239(12) 1.0688(11) -0.0840(8) 0.095(4) Uiso 0.450(4) 1 d D . P A 1
C6C7 C 0.39860(13) 1.1279(12) -0.0314(9) 0.095(4) Uiso 0.450(4) 1 d D . P A 1
H6C7 H 0.3941 1.1674 0.0061 0.114 Uiso 0.450(4) 1 calc R U P A 1
C7C7 C 0.41182(14) 1.1314(12) -0.0317(8) 0.095(4) Uiso 0.450(4) 1 d D . P A 1
H7C7 H 0.4161 1.1734 0.0054 0.114 Uiso 0.450(4) 1 calc R U P A 1
C8C7 C 0.37716(12) 1.0655(12) -0.0831(9) 0.095(4) Uiso 0.450(4) 1 d D . P A 1
O1E7 O 0.42903(15) 1.1397(14) -0.0304(10) 0.118(4) Uiso 0.550(4) 1 d D . P A 2
O2E7 O 0.42959(15) 1.0246(14) -0.1375(10) 0.118(4) Uiso 0.550(4) 1 d D . P A 2
O3E7 O 0.36376(15) 1.1211(14) -0.0353(10) 0.118(4) Uiso 0.550(4) 1 d D . P A 2
O4E7 O 0.36449(15) 1.0078(14) -0.1406(10) 0.118(4) Uiso 0.550(4) 1 d D . P A 2
C1E7 C 0.42461(11) 1.0806(12) -0.0846(9) 0.081(3) Uiso 0.550(4) 1 d D . P A 2
C2E7 C 0.40966(11) 1.0768(10) -0.0852(7) 0.081(3) Uiso 0.550(4) 1 d D . P A 2
C3E7 C 0.40359(12) 1.0178(11) -0.1390(8) 0.081(3) Uiso 0.550(4) 1 d D . P A 2
H3E7 H 0.4081 0.9786 -0.1764 0.097 Uiso 0.550(4) 1 calc R U P A 2
C4E7 C 0.39028(12) 1.0152(11) -0.1390(8) 0.081(3) Uiso 0.550(4) 1 d D . P A 2
H4E7 H 0.3860 0.9741 -0.1768 0.097 Uiso 0.550(4) 1 calc R U P A 2
C5E7 C 0.38364(11) 1.0700(10) -0.0862(7) 0.081(3) Uiso 0.550(4) 1 d D . P A 2
C6E7 C 0.38973(12) 1.1291(11) -0.0326(8) 0.081(3) Uiso 0.550(4) 1 d D . P A 2
H6E7 H 0.3851 1.1684 0.0046 0.097 Uiso 0.550(4) 1 calc R U P A 2
C7E7 C 0.40287(12) 1.1324(11) -0.0320(8) 0.081(3) Uiso 0.550(4) 1 d D . P A 2
H7E7 H 0.4070 1.1738 0.0059 0.097 Uiso 0.550(4) 1 calc R U P A 2
C8E7 C 0.36840(11) 1.0663(12) -0.0871(9) 0.081(3) Uiso 0.550(4) 1 d D . P A 2
O1C8 O 0.34811(15) 1.1174(14) -0.0353(10) 0.080(3) Uiso 0.450(4) 1 d D . P A 1
O2C8 O 0.34765(15) 1.0055(14) -0.1431(10) 0.080(3) Uiso 0.450(4) 1 d D . P A 1
O3C8 O 0.28250(15) 1.1143(14) -0.0287(10) 0.080(3) Uiso 0.450(4) 1 d D . P A 1
O4C8 O 0.28237(15) 1.0031(14) -0.1356(10) 0.080(3) Uiso 0.450(4) 1 d D . P A 1
C1C8 C 0.34321(13) 1.0611(12) -0.0886(9) 0.103(4) Uiso 0.450(4) 1 d D . P A 1
C2C8 C 0.32820(12) 1.0610(11) -0.0867(9) 0.103(4) Uiso 0.450(4) 1 d D . P A 1
C3C8 C 0.32172(14) 1.0052(12) -0.1401(9) 0.103(4) Uiso 0.450(4) 1 d D . P A 1
H3C8 H 0.3260 0.9662 -0.1788 0.124 Uiso 0.450(4) 1 calc R U P A 1
C4C8 C 0.30834(14) 1.0050(12) -0.1380(9) 0.103(4) Uiso 0.450(4) 1 d D . P A 1
H4C8 H 0.3038 0.9653 -0.1754 0.124 Uiso 0.450(4) 1 calc R U P A 1
C5C8 C 0.30208(12) 1.0605(11) -0.0837(9) 0.103(4) Uiso 0.450(4) 1 d D . P A 1
C6C8 C 0.30856(14) 1.1164(12) -0.0306(9) 0.103(4) Uiso 0.450(4) 1 d D . P A 1
H6C8 H 0.3042 1.1555 0.0078 0.124 Uiso 0.450(4) 1 calc R U P A 1
C7C8 C 0.32180(14) 1.1173(12) -0.0317(9) 0.103(4) Uiso 0.450(4) 1 d D . P A 1
H7C8 H 0.3262 1.1573 0.0058 0.124 Uiso 0.450(4) 1 calc R U P A 1
C8C8 C 0.28687(13) 1.0591(13) -0.0821(10) 0.103(4) Uiso 0.450(4) 1 d D . P A 1
O1E8 O 0.33922(15) 1.1188(14) -0.0304(10) 0.106(3) Uiso 0.550(4) 1 d D . P A 2
O2E8 O 0.33919(15) 1.0046(14) -0.1380(10) 0.106(3) Uiso 0.550(4) 1 d D . P A 2
O3E8 O 0.27380(15) 1.1151(14) -0.0342(10) 0.106(3) Uiso 0.550(4) 1 d D . P A 2
O4E8 O 0.27417(15) 1.0025(14) -0.1400(10) 0.106(3) Uiso 0.550(4) 1 d D . P A 2
C1E8 C 0.33450(12) 1.0609(12) -0.0845(9) 0.098(3) Uiso 0.550(4) 1 d D . P A 2
C2E8 C 0.31954(12) 1.0612(10) -0.0849(8) 0.098(3) Uiso 0.550(4) 1 d D . P A 2
C3E8 C 0.31325(13) 1.0042(12) -0.1388(8) 0.098(3) Uiso 0.550(4) 1 d D . P A 2
H3E8 H 0.3177 0.9643 -0.1764 0.118 Uiso 0.550(4) 1 calc R U P A 2
C4E8 C 0.29994(13) 1.0045(12) -0.1387(8) 0.098(3) Uiso 0.550(4) 1 d D . P A 2
H4E8 H 0.2956 0.9647 -0.1766 0.118 Uiso 0.550(4) 1 calc R U P A 2
C5E8 C 0.29350(12) 1.0606(10) -0.0856(8) 0.098(3) Uiso 0.550(4) 1 d D . P A 2
C6E8 C 0.29976(13) 1.1179(12) -0.0319(8) 0.098(3) Uiso 0.550(4) 1 d D . P A 2
H6E8 H 0.2953 1.1581 0.0054 0.118 Uiso 0.550(4) 1 calc R U P A 2
C7E8 C 0.31295(13) 1.1180(12) -0.0314(8) 0.098(3) Uiso 0.550(4) 1 d D . P A 2
H7E8 H 0.3173 1.1580 0.0067 0.118 Uiso 0.550(4) 1 calc R U P A 2
C8E8 C 0.27824(12) 1.0594(12) -0.0863(9) 0.098(3) Uiso 0.550(4) 1 d D . P A 2
O1C9 O 0.25771(16) 1.0053(14) -0.1426(10) 0.080(3) Uiso 0.450(4) 1 d D . P A 1
O2C9 O 0.25782(16) 1.1185(14) -0.0354(10) 0.080(3) Uiso 0.450(4) 1 d D . P A 1
O3C9 O 0.19227(15) 1.0013(14) -0.1348(10) 0.080(3) Uiso 0.450(4) 1 d D . P A 1
O4C9 O 0.19247(16) 1.1135(14) -0.0285(10) 0.080(3) Uiso 0.450(4) 1 d D . P A 1
C1C9 C 0.25315(13) 1.0616(13) -0.0882(9) 0.103(4) Uiso 0.450(4) 1 d D . P A 1
C2C9 C 0.23812(12) 1.0608(11) -0.0868(9) 0.103(4) Uiso 0.450(4) 1 d D . P A 1
C3C9 C 0.23172(14) 1.0038(12) -0.1399(9) 0.103(4) Uiso 0.450(4) 1 d D . P A 1
H3C9 H 0.2361 0.9645 -0.1783 0.123 Uiso 0.450(4) 1 calc R U P A 1
C4C9 C 0.21833(14) 1.0030(12) -0.1380(9) 0.103(4) Uiso 0.450(4) 1 d D . P A 1
H4C9 H 0.2139 0.9627 -0.1753 0.123 Uiso 0.450(4) 1 calc R U P A 1
C5C9 C 0.21201(12) 1.0585(11) -0.0841(9) 0.103(4) Uiso 0.450(4) 1 d D . P A 1
C6C9 C 0.21844(14) 1.1156(13) -0.0312(9) 0.103(4) Uiso 0.450(4) 1 d D . P A 1
H6C9 H 0.2141 1.1548 0.0070 0.123 Uiso 0.450(4) 1 calc R U P A 1
C7C9 C 0.23166(14) 1.1174(12) -0.0323(9) 0.103(4) Uiso 0.450(4) 1 d D . P A 1
H7C9 H 0.2361 1.1581 0.0050 0.123 Uiso 0.450(4) 1 calc R U P A 1
C8C9 C 0.19680(13) 1.0569(13) -0.0825(9) 0.103(4) Uiso 0.450(4) 1 d D . P A 1
O1E9 O 0.24919(16) 1.0071(15) -0.1391(11) 0.108(3) Uiso 0.550(4) 1 d D . P A 2
O2E9 O 0.24913(16) 1.1214(15) -0.0316(11) 0.108(3) Uiso 0.550(4) 1 d D . P A 2
O3E9 O 0.18430(16) 0.9981(15) -0.1417(11) 0.108(3) Uiso 0.550(4) 1 d D . P A 2
O4E9 O 0.18355(16) 1.1103(15) -0.0358(11) 0.108(3) Uiso 0.550(4) 1 d D . P A 2
C1E9 C 0.24443(13) 1.0641(13) -0.0848(10) 0.117(4) Uiso 0.550(4) 1 d D . P A 2
C2E9 C 0.22948(12) 1.0629(11) -0.0852(9) 0.117(4) Uiso 0.550(4) 1 d D . P A 2
C3E9 C 0.22334(14) 1.0047(13) -0.1394(9) 0.117(4) Uiso 0.550(4) 1 d D . P A 2
H3E9 H 0.2279 0.9655 -0.1769 0.140 Uiso 0.550(4) 1 calc R U P A 2
C4E9 C 0.21005(14) 1.0030(13) -0.1396(9) 0.117(4) Uiso 0.550(4) 1 d D . P A 2
H4E9 H 0.2058 0.9624 -0.1776 0.140 Uiso 0.550(4) 1 calc R U P A 2
C5E9 C 0.20344(12) 1.0580(11) -0.0868(9) 0.117(4) Uiso 0.550(4) 1 d D . P A 2
C6E9 C 0.20954(14) 1.1162(13) -0.0329(9) 0.117(4) Uiso 0.550(4) 1 d D . P A 2
H6E9 H 0.2050 1.1554 0.0043 0.140 Uiso 0.550(4) 1 calc R U P A 2
C7E9 C 0.22273(14) 1.1186(13) -0.0320(9) 0.117(4) Uiso 0.550(4) 1 d D . P A 2
H7E9 H 0.2269 1.1595 0.0061 0.140 Uiso 0.550(4) 1 calc R U P A 2
C8E9 C 0.18820(13) 1.0549(13) -0.0884(10) 0.117(4) Uiso 0.550(4) 1 d D . P A 2
O1C0 O 0.16779(15) 1.0049(15) -0.1419(10) 0.093(3) Uiso 0.450(4) 1 d D . P A 1
O2C0 O 0.16822(15) 1.1192(15) -0.0351(10) 0.093(3) Uiso 0.450(4) 1 d D . P A 1
O3C0 O 0.10238(15) 1.0207(15) -0.1382(10) 0.093(3) Uiso 0.450(4) 1 d D . P A 1
O4C0 O 0.10297(15) 1.1340(15) -0.0323(11) 0.093(3) Uiso 0.450(4) 1 d D . P A 1
C1C0 C 0.16341(12) 1.0635(12) -0.0880(9) 0.080(3) Uiso 0.450(4) 1 d D . P A 1
C2C0 C 0.14838(12) 1.0665(11) -0.0875(8) 0.080(3) Uiso 0.450(4) 1 d D . P A 1
C3C0 C 0.14228(13) 1.1254(12) -0.0338(8) 0.080(3) Uiso 0.450(4) 1 d D . P A 1
H3C0 H 0.1468 1.1650 0.0034 0.096 Uiso 0.450(4) 1 calc R U P A 1
C4C0 C 0.12889(13) 1.1273(12) -0.0338(9) 0.080(3) Uiso 0.450(4) 1 d D . P A 1
H4C0 H 0.1246 1.1681 0.0040 0.096 Uiso 0.450(4) 1 calc R U P A 1
C5C0 C 0.12230(12) 1.0723(11) -0.0867(8) 0.080(3) Uiso 0.450(4) 1 d D . P A 1
C6C0 C 0.12842(13) 1.0139(12) -0.1402(8) 0.080(3) Uiso 0.450(4) 1 d D . P A 1
H6C0 H 0.1239 0.9747 -0.1775 0.096 Uiso 0.450(4) 1 calc R U P A 1
C7C0 C 0.14166(13) 1.0109(12) -0.1411(8) 0.080(3) Uiso 0.450(4) 1 d D . P A 1
H7C0 H 0.1459 0.9700 -0.1791 0.096 Uiso 0.450(4) 1 calc R U P A 1
C8C0 C 0.10710(12) 1.0759(13) -0.0860(9) 0.080(3) Uiso 0.450(4) 1 d D . P A 1
O1E0 O 0.15942(15) 1.0043(13) -0.1391(10) 0.095(3) Uiso 0.550(4) 1 d D . P A 2
O2E0 O 0.15983(14) 1.1189(13) -0.0318(10) 0.095(3) Uiso 0.550(4) 1 d D . P A 2
O3E0 O 0.09411(14) 1.0191(14) -0.1344(10) 0.095(3) Uiso 0.550(4) 1 d D . P A 2
O4E0 O 0.09483(14) 1.1320(13) -0.0286(10) 0.095(3) Uiso 0.550(4) 1 d D . P A 2
C1E0 C 0.15493(12) 1.0625(12) -0.0850(9) 0.106(4) Uiso 0.550(4) 1 d D . P A 2
C2E0 C 0.13996(12) 1.0655(10) -0.0848(8) 0.106(4) Uiso 0.550(4) 1 d D . P A 2
C3E0 C 0.13385(13) 1.1237(12) -0.0309(8) 0.106(4) Uiso 0.550(4) 1 d D . P A 2
H3E0 H 0.1384 1.1629 0.0066 0.127 Uiso 0.550(4) 1 calc R U P A 2
C4E0 C 0.12053(13) 1.1259(12) -0.0310(8) 0.106(4) Uiso 0.550(4) 1 d D . P A 2
H4E0 H 0.1162 1.1668 0.0067 0.127 Uiso 0.550(4) 1 calc R U P A 2
C5E0 C 0.11396(11) 1.0705(11) -0.0839(8) 0.106(4) Uiso 0.550(4) 1 d D . P A 2
C6E0 C 0.12005(13) 1.0121(12) -0.1375(8) 0.106(4) Uiso 0.550(4) 1 d D . P A 2
H6E0 H 0.1155 0.9727 -0.1747 0.127 Uiso 0.550(4) 1 calc R U P A 2
C7E0 C 0.13324(13) 1.0096(12) -0.1382(8) 0.106(4) Uiso 0.550(4) 1 d D . P A 2
H7E0 H 0.1375 0.9688 -0.1762 0.127 Uiso 0.550(4) 1 calc R U P A 2
C8E0 C 0.09869(12) 1.0738(12) -0.0824(9) 0.106(4) Uiso 0.550(4) 1 d D . P A 2
O1D1 O 0.07714(14) 1.1349(13) -0.0328(9) 0.072(3) Uiso 0.450(4) 1 d D . P A 1
O2D1 O 0.07654(14) 1.0172(13) -0.1374(9) 0.072(3) Uiso 0.450(4) 1 d D . P A 1
O3D1 O 0.01171(14) 1.1469(13) -0.0310(9) 0.072(3) Uiso 0.450(4) 1 d D . P A 1
O4D1 O 0.01121(14) 1.0299(13) -0.1348(9) 0.072(3) Uiso 0.450(4) 1 d D . P A 1
C1D1 C 0.07222(12) 1.0768(11) -0.0849(8) 0.091(4) Uiso 0.450(4) 1 d D . P A 1
C2D1 C 0.05720(11) 1.0803(10) -0.0842(8) 0.091(4) Uiso 0.450(4) 1 d D . P A 1
C3D1 C 0.05067(13) 1.0225(11) -0.1366(8) 0.091(4) Uiso 0.450(4) 1 d D . P A 1
H3D1 H 0.0549 0.9802 -0.1736 0.109 Uiso 0.450(4) 1 calc R U P A 1
C4D1 C 0.03729(13) 1.0256(12) -0.1356(8) 0.091(4) Uiso 0.450(4) 1 d D . P A 1
H4D1 H 0.0328 0.9851 -0.1723 0.109 Uiso 0.450(4) 1 calc R U P A 1
C5D1 C 0.03109(11) 1.0849(10) -0.0835(8) 0.091(4) Uiso 0.450(4) 1 d D . P A 1
C6D1 C 0.03764(13) 1.1428(11) -0.0314(8) 0.091(4) Uiso 0.450(4) 1 d D . P A 1
H6D1 H 0.0334 1.1850 0.0055 0.109 Uiso 0.450(4) 1 calc R U P A 1
C7D1 C 0.05087(13) 1.1407(11) -0.0315(8) 0.091(4) Uiso 0.450(4) 1 d D . P A 1
H7D1 H 0.0553 1.1815 0.0053 0.109 Uiso 0.450(4) 1 calc R U P A 1
C8D1 C 0.01588(12) 1.0878(12) -0.0829(9) 0.091(4) Uiso 0.450(4) 1 d D . P A 1
O1F1 O 0.06871(14) 1.1323(12) -0.0307(9) 0.086(2) Uiso 0.550(4) 1 d D . P A 2
O2F1 O 0.06817(14) 1.0193(12) -0.1388(9) 0.086(2) Uiso 0.550(4) 1 d D . P A 2
O3F1 O 0.00363(14) 1.1411(12) -0.0277(9) 0.086(2) Uiso 0.550(4) 1 d D . P A 2
O4F1 O 0.00316(14) 1.0292(12) -0.1344(9) 0.086(2) Uiso 0.550(4) 1 d D . P A 2
C1F1 C 0.06376(11) 1.0763(11) -0.0844(8) 0.099(3) Uiso 0.550(4) 1 d D . P A 2
C2F1 C 0.04879(11) 1.0792(10) -0.0837(8) 0.099(3) Uiso 0.550(4) 1 d D . P A 2
C3F1 C 0.04230(13) 1.0237(11) -0.1373(8) 0.099(3) Uiso 0.550(4) 1 d D . P A 2
H3F1 H 0.0466 0.9836 -0.1755 0.119 Uiso 0.550(4) 1 calc R U P A 2
C4F1 C 0.02898(12) 1.0256(11) -0.1362(8) 0.099(3) Uiso 0.550(4) 1 d D . P A 2
H4F1 H 0.0244 0.9867 -0.1738 0.119 Uiso 0.550(4) 1 calc R U P A 2
C5F1 C 0.02285(11) 1.0824(10) -0.0822(8) 0.099(3) Uiso 0.550(4) 1 d D . P A 2
C6F1 C 0.02930(12) 1.1379(11) -0.0287(8) 0.099(3) Uiso 0.550(4) 1 d D . P A 2
H6F1 H 0.0250 1.1780 0.0093 0.119 Uiso 0.550(4) 1 calc R U P A 2
C7F1 C 0.04248(13) 1.1366(11) -0.0291(8) 0.099(3) Uiso 0.550(4) 1 d D . P A 2
H7F1 H 0.0470 1.1758 0.0086 0.119 Uiso 0.550(4) 1 calc R U P A 2
C8F1 C 0.00757(11) 1.0848(11) -0.0812(8) 0.099(3) Uiso 0.550(4) 1 d D . P A 2

loop_
_atom_site_aniso_label
_atom_site_aniso_U_11
_atom_site_aniso_U_22
_atom_site_aniso_U_33
_atom_site_aniso_U_23
_atom_site_aniso_U_13
_atom_site_aniso_U_12
Al1 0.0221(18) 0.0293(19) 0.0131(16) 0.0025(13) -0.0106(13) -0.0045(13)
Al2 0.0224(11) 0.0282(11) 0.0132(10) 0.0023(7) -0.0107(8) -0.0028(8)
Al3 0.0226(13) 0.0278(14) 0.0141(12) 0.0005(9) -0.0103(9) -0.0027(10)
Al4 0.0232(13) 0.0292(13) 0.0138(10) -0.0004(9) -0.0095(9) -0.0022(10)
Al5 0.0232(13) 0.0296(13) 0.0162(12) 0.0011(10) -0.0109(10) -0.0016(10)
Al6 0.0231(14) 0.0340(14) 0.0153(12) 0.0008(10) -0.0105(10) 0.0005(10)
Al7 0.0239(13) 0.0390(15) 0.0150(12) 0.0005(10) -0.0097(10) -0.0009(11)
Al8 0.0242(14) 0.0392(15) 0.0168(12) 0.0001(10) -0.0099(10) 0.0018(11)
Al9 0.0230(14) 0.0405(15) 0.0164(12) -0.0012(10) -0.0103(10) -0.0010(11)
Al10 0.0240(14) 0.0389(15) 0.0168(12) -0.0002(10) -0.0108(10) 0.0005(11)
Al11 0.0237(13) 0.0369(15) 0.0159(12) -0.0002(10) -0.0102(10) -0.0002(10)
Al12 0.0245(14) 0.0346(15) 0.0149(12) -0.0003(10) -0.0111(10) 0.0005(10)
Al13 0.0235(13) 0.0308(14) 0.0146(12) -0.0012(10) -0.0103(10) 0.0009(10)
Al14 0.0238(13) 0.0278(13) 0.0140(10) -0.0013(9) -0.0096(9) 0.0030(9)
Al15 0.0230(13) 0.0276(14) 0.0136(12) -0.0015(9) -0.0108(9) 0.0008(10)
Al16 0.0220(11) 0.0287(11) 0.0147(10) -0.0023(8) -0.0097(8) 0.0024(8)
Al17 0.0235(18) 0.0283(19) 0.0142(16) -0.0014(13) -0.0097(13) 0.0016(14)
O1 0.025(3) 0.027(3) 0.015(3) -0.001(2) -0.012(2) 0.005(2)
O2 0.022(2) 0.024(3) 0.015(3) 0.001(2) -0.0101(19) -0.0012(19)
O3 0.022(3) 0.027(3) 0.015(3) 0.002(2) -0.010(2) -0.001(2)
O4 0.023(3) 0.028(3) 0.017(3) 0.003(2) -0.0129(19) 0.000(2)
O5 0.022(3) 0.028(3) 0.017(3) 0.003(2) -0.011(2) 0.000(2)
O6 0.024(3) 0.035(3) 0.019(3) 0.000(2) -0.008(2) 0.003(2)
O7 0.022(3) 0.033(3) 0.016(3) 0.000(2) -0.011(2) 0.000(2)
O8 0.022(3) 0.038(3) 0.019(3) -0.002(2) -0.007(2) 0.000(2)
O9 0.020(3) 0.034(3) 0.019(3) -0.002(2) -0.010(2) -0.001(2)
O10 0.024(3) 0.038(3) 0.015(3) 0.000(2) -0.011(2) -0.002(2)
O11 0.019(3) 0.035(3) 0.019(3) 0.003(2) -0.009(2) -0.003(2)
O12 0.025(3) 0.030(3) 0.018(3) 0.003(2) -0.009(2) -0.002(2)
O13 0.025(3) 0.027(3) 0.017(3) 0.000(2) -0.012(2) 0.000(2)
O14 0.024(3) 0.027(3) 0.016(3) -0.001(2) -0.0081(19) 0.002(2)
O15 0.025(3) 0.022(3) 0.013(3) 0.000(2) -0.0098(19) 0.001(2)
O16 0.021(3) 0.022(3) 0.016(3) 0.001(2) -0.0087(19) -0.001(2)
O17 0.036(3) 0.034(3) 0.026(3) -0.008(2) -0.014(2) 0.003(2)
O18 0.033(3) 0.045(4) 0.026(3) -0.014(3) -0.005(2) -0.003(2)
O19 0.036(3) 0.048(4) 0.018(3) -0.011(3) -0.006(2) -0.004(3)
O20 0.034(3) 0.044(4) 0.021(3) -0.009(3) -0.010(2) -0.003(3)
C1 0.034(3) 0.032(4) 0.015(3) -0.001(3) -0.009(2) -0.002(3)
C2 0.033(4) 0.036(4) 0.024(4) -0.012(3) -0.009(3) -0.001(3)
C3 0.032(4) 0.078(7) 0.039(5) -0.029(5) -0.015(3) 0.001(4)
C4 0.033(4) 0.074(7) 0.039(5) -0.031(5) -0.008(3) 0.002(4)
C5 0.039(4) 0.038(5) 0.021(3) -0.009(3) -0.009(3) -0.001(3)
C6 0.035(4) 0.079(8) 0.035(4) -0.032(5) -0.012(3) -0.001(4)
C7 0.032(4) 0.077(7) 0.036(5) -0.032(5) -0.005(3) -0.006(4)
C8 0.039(4) 0.029(4) 0.018(3) -0.001(3) -0.010(3) -0.004(3)
O21 0.034(3) 0.042(3) 0.023(3) -0.009(2) -0.014(2) -0.003(2)
O22 0.029(3) 0.040(3) 0.027(3) -0.013(2) -0.007(2) -0.004(2)
O23 0.033(3) 0.052(4) 0.019(3) -0.007(3) -0.008(2) -0.001(3)
O24 0.032(3) 0.044(4) 0.016(3) -0.006(2) -0.012(2) -0.001(2)
C9 0.032(3) 0.035(4) 0.016(3) -0.006(3) -0.010(2) -0.002(3)
C10 0.036(4) 0.042(5) 0.021(4) -0.009(3) -0.009(3) 0.000(3)
C11 0.033(4) 0.083(8) 0.037(5) -0.035(5) -0.013(3) 0.003(4)
C12 0.036(4) 0.074(7) 0.034(4) -0.032(5) -0.005(3) 0.000(4)
C13 0.034(4) 0.040(5) 0.018(3) -0.004(3) -0.012(3) 0.001(3)
C14 0.031(4) 0.071(7) 0.030(4) -0.025(4) -0.012(3) -0.006(4)
C15 0.036(4) 0.064(6) 0.032(4) -0.025(4) -0.003(3) -0.006(4)
C16 0.035(4) 0.033(4) 0.014(3) -0.002(3) -0.010(2) 0.000(3)
O25 0.033(3) 0.041(3) 0.027(3) -0.011(2) -0.013(2) 0.001(2)
O26 0.031(3) 0.045(4) 0.031(3) -0.014(3) -0.008(2) -0.001(2)
O27 0.035(3) 0.056(4) 0.019(3) -0.017(3) -0.008(2) 0.003(3)
O28 0.030(3) 0.049(4) 0.024(3) -0.013(3) -0.010(2) 0.002(3)
C17 0.032(3) 0.042(5) 0.021(4) -0.010(3) -0.010(3) 0.002(3)
C18 0.038(4) 0.043(5) 0.023(4) -0.011(3) -0.011(3) 0.001(3)
C19 0.030(4) 0.069(7) 0.036(4) -0.027(5) -0.015(3) 0.001(4)
C20 0.033(4) 0.069(7) 0.036(4) -0.023(4) -0.006(3) 0.002(4)
C21 0.036(4) 0.043(5) 0.020(3) -0.009(3) -0.007(3) -0.002(3)
C22 0.031(4) 0.082(8) 0.032(4) -0.030(5) -0.010(3) -0.007(4)
C23 0.033(4) 0.071(7) 0.039(5) -0.028(5) -0.007(3) 0.000(4)
C24 0.037(4) 0.037(5) 0.013(3) -0.006(3) -0.010(3) 0.002(3)
O29 0.033(3) 0.051(4) 0.029(3) -0.011(3) -0.014(2) 0.002(3)
O30 0.033(3) 0.051(4) 0.024(3) -0.012(3) -0.005(2) -0.004(3)
O31 0.032(3) 0.057(4) 0.023(3) -0.011(3) -0.007(2) -0.003(3)
O32 0.028(3) 0.051(4) 0.022(3) -0.009(3) -0.012(2) 0.002(3)
C25 0.032(3) 0.040(4) 0.019(3) -0.004(3) -0.011(3) 0.005(3)
C26 0.032(4) 0.051(5) 0.025(4) -0.010(4) -0.008(3) 0.002(3)
C27 0.030(4) 0.081(7) 0.039(5) -0.026(5) -0.014(3) 0.004(4)
C28 0.029(4) 0.087(8) 0.044(5) -0.032(5) -0.015(3) 0.009(4)
C29 0.030(4) 0.057(6) 0.026(4) -0.007(4) -0.010(3) 0.004(3)
C30 0.031(4) 0.086(8) 0.034(4) -0.026(5) -0.012(3) 0.000(4)
C31 0.030(4) 0.088(8) 0.039(5) -0.028(5) -0.008(3) -0.003(4)
C32 0.032(4) 0.038(5) 0.019(3) -0.001(3) -0.008(3) -0.002(3)
O33 0.032(3) 0.055(4) 0.029(3) -0.014(3) -0.012(2) 0.003(3)
O34 0.035(3) 0.050(4) 0.027(3) -0.007(3) -0.006(2) -0.002(3)
O35 0.029(3) 0.061(5) 0.025(3) -0.013(3) -0.008(2) 0.001(3)
O36 0.030(3) 0.059(5) 0.024(3) -0.008(3) -0.013(2) -0.003(3)
C33 0.031(3) 0.052(5) 0.019(4) -0.003(3) -0.010(3) 0.000(3)
C34 0.030(4) 0.050(5) 0.027(4) -0.008(3) -0.010(3) 0.003(3)
C35 0.030(4) 0.089(8) 0.039(5) -0.034(5) -0.010(3) 0.002(4)
C36 0.031(4) 0.086(8) 0.040(5) -0.033(5) -0.012(3) 0.011(4)
C37 0.033(4) 0.048(5) 0.024(3) -0.004(3) -0.012(3) 0.007(3)
C38 0.031(4) 0.069(7) 0.038(4) -0.021(4) -0.008(3) -0.001(4)
C39 0.024(4) 0.080(7) 0.038(5) -0.025(5) -0.006(3) 0.000(4)
C40 0.031(3) 0.038(5) 0.020(3) -0.006(3) -0.008(3) 0.000(3)
O37 0.029(3) 0.052(4) 0.026(3) -0.012(3) -0.013(2) 0.003(2)
O38 0.033(3) 0.048(4) 0.028(3) -0.013(3) -0.009(2) 0.000(3)
O39 0.033(3) 0.052(4) 0.021(3) -0.013(3) -0.008(2) 0.000(3)
O40 0.036(3) 0.055(4) 0.026(3) -0.014(3) -0.016(2) -0.001(3)
C41 0.032(3) 0.045(5) 0.022(4) -0.005(3) -0.012(3) 0.002(3)
C42 0.034(4) 0.044(5) 0.024(4) -0.009(3) -0.012(3) -0.001(3)
C43 0.034(4) 0.078(7) 0.038(5) -0.028(5) -0.013(3) -0.004(4)
C44 0.033(4) 0.086(8) 0.034(5) -0.030(5) -0.010(3) 0.001(4)
C45 0.035(4) 0.050(5) 0.023(4) -0.009(3) -0.013(3) 0.000(3)
C46 0.036(4) 0.079(8) 0.037(5) -0.029(5) -0.008(3) -0.007(4)
C47 0.032(4) 0.080(7) 0.038(5) -0.027(5) -0.008(3) 0.000(4)
C48 0.033(4) 0.044(5) 0.014(3) -0.008(3) -0.012(3) 0.001(3)
O41 0.034(3) 0.042(4) 0.028(3) -0.015(3) -0.013(2) 0.003(2)
O42 0.033(3) 0.041(4) 0.023(3) -0.016(2) -0.010(2) -0.001(2)
O43 0.031(3) 0.041(4) 0.018(3) -0.008(2) -0.010(2) -0.001(2)
O44 0.031(3) 0.048(4) 0.019(3) -0.010(3) -0.013(2) 0.003(3)
C49 0.036(3) 0.035(4) 0.022(4) -0.008(3) -0.010(3) 0.003(3)
C50 0.040(4) 0.042(5) 0.022(4) -0.011(3) -0.012(3) 0.001(3)
C51 0.033(4) 0.074(7) 0.038(5) -0.028(5) -0.016(3) 0.006(4)
C52 0.031(4) 0.075(7) 0.034(4) -0.030(5) -0.011(3) 0.007(4)
C53 0.035(4) 0.040(5) 0.025(4) -0.005(3) -0.008(3) 0.001(3)
C54 0.035(4) 0.064(6) 0.027(4) -0.023(4) -0.014(3) 0.004(4)
C55 0.032(4) 0.069(7) 0.030(4) -0.024(4) -0.009(3) 0.003(4)
C56 0.030(3) 0.030(4) 0.020(3) -0.004(3) -0.006(3) 0.003(3)
O45 0.030(3) 0.043(4) 0.027(3) -0.014(3) -0.013(2) 0.004(2)
O46 0.030(3) 0.040(3) 0.026(3) -0.012(2) -0.010(2) 0.002(2)
O47 0.029(3) 0.048(4) 0.023(3) -0.008(3) -0.010(2) 0.003(3)
O48 0.033(3) 0.051(4) 0.019(3) -0.013(3) -0.014(2) 0.003(3)
C57 0.032(3) 0.033(4) 0.015(3) -0.002(3) -0.010(2) 0.004(3)
C58 0.036(4) 0.036(4) 0.022(4) -0.011(3) -0.012(3) 0.000(3)
C59 0.033(4) 0.077(7) 0.032(4) -0.031(5) -0.017(3) 0.004(4)
C60 0.029(4) 0.077(7) 0.035(4) -0.031(5) -0.010(3) 0.006(4)
C61 0.035(4) 0.038(5) 0.021(3) -0.007(3) -0.013(3) 0.004(3)
C62 0.031(4) 0.070(7) 0.035(4) -0.034(5) -0.015(3) 0.002(4)
C63 0.033(4) 0.072(7) 0.037(5) -0.029(5) -0.007(3) -0.002(4)
C64 0.030(3) 0.029(4) 0.022(3) -0.006(3) -0.011(3) 0.006(3)
O49 0.030(3) 0.048(4) 0.026(3) 0.015(3) -0.013(2) -0.004(3)
O50 0.033(3) 0.044(4) 0.024(3) 0.010(3) -0.009(2) -0.002(3)
O51 0.029(3) 0.045(4) 0.021(3) 0.010(2) -0.012(2) -0.002(2)
O52 0.031(3) 0.051(4) 0.022(3) 0.012(3) -0.013(2) -0.001(2)
C65 0.033(3) 0.030(4) 0.019(3) 0.001(3) -0.012(3) -0.006(3)
C66 0.030(4) 0.034(4) 0.022(3) 0.007(3) -0.010(3) -0.001(3)
C67 0.030(4) 0.077(7) 0.036(4) 0.033(5) -0.014(3) -0.002(4)
C68 0.032(4) 0.076(7) 0.034(4) 0.032(5) -0.007(3) -0.001(4)
C69 0.031(4) 0.040(5) 0.024(3) 0.009(3) -0.011(3) -0.001(3)
C70 0.030(4) 0.084(8) 0.039(5) 0.035(5) -0.009(3) 0.001(4)
C71 0.032(4) 0.079(7) 0.036(5) 0.031(5) -0.003(3) 0.004(4)
C72 0.031(3) 0.032(4) 0.019(3) 0.005(3) -0.010(2) -0.002(3)
O53 0.032(3) 0.042(4) 0.026(3) 0.015(3) -0.015(2) -0.005(3)
O54 0.034(3) 0.042(4) 0.023(3) 0.013(3) -0.007(2) 0.003(3)
O55 0.032(3) 0.040(4) 0.020(3) 0.010(2) -0.011(2) 0.000(2)
O56 0.031(3) 0.049(4) 0.021(3) 0.014(3) -0.008(2) -0.002(2)
C73 0.033(3) 0.031(4) 0.016(3) 0.004(3) -0.010(3) -0.001(3)
C74 0.033(4) 0.046(5) 0.024(4) 0.014(3) -0.014(3) -0.004(3)
C75 0.030(4) 0.079(7) 0.036(5) 0.032(5) -0.016(3) -0.006(4)
C76 0.032(4) 0.073(7) 0.039(5) 0.029(5) -0.010(3) -0.002(4)
C77 0.035(4) 0.033(4) 0.021(3) 0.006(3) -0.009(3) 0.002(3)
C78 0.029(4) 0.064(6) 0.030(4) 0.021(4) -0.011(3) -0.001(4)
C79 0.030(4) 0.075(7) 0.032(4) 0.027(5) -0.011(3) -0.005(4)
C80 0.035(3) 0.031(4) 0.019(3) 0.003(3) -0.007(3) -0.003(3)
O57 0.036(3) 0.045(4) 0.028(3) 0.017(3) -0.016(2) -0.005(3)
O58 0.033(3) 0.044(4) 0.025(3) 0.009(3) -0.010(2) -0.001(3)
O59 0.033(3) 0.044(4) 0.022(3) 0.011(2) -0.013(2) -0.003(2)
O60 0.034(3) 0.054(4) 0.024(3) 0.011(3) -0.013(2) -0.001(3)
C81 0.034(4) 0.044(5) 0.014(3) 0.005(3) -0.008(3) -0.002(3)
C82 0.039(4) 0.039(5) 0.024(4) 0.010(3) -0.013(3) 0.001(3)
C83 0.032(4) 0.080(7) 0.031(4) 0.026(5) -0.015(3) 0.001(4)
C84 0.035(5) 0.082(8) 0.042(5) 0.032(5) -0.012(3) -0.003(4)
C85 0.037(4) 0.045(5) 0.019(3) 0.010(3) -0.009(3) -0.003(3)
C86 0.031(4) 0.083(8) 0.042(5) 0.037(5) -0.015(3) 0.000(4)
C87 0.036(5) 0.077(8) 0.038(5) 0.032(5) -0.010(3) -0.008(4)
C88 0.036(3) 0.036(5) 0.019(3) 0.005(3) -0.013(3) -0.005(3)
O61 0.034(3) 0.057(4) 0.030(3) 0.012(3) -0.015(3) -0.001(3)
O62 0.032(3) 0.044(4) 0.028(3) 0.013(3) -0.006(2) 0.002(3)
O63 0.029(3) 0.053(4) 0.029(3) 0.013(3) -0.008(2) 0.000(3)
O64 0.028(3) 0.055(4) 0.025(3) 0.009(3) -0.010(2) -0.001(3)
C89 0.033(4) 0.039(5) 0.016(3) 0.005(3) -0.007(3) -0.003(3)
C90 0.034(4) 0.047(5) 0.025(4) 0.006(3) -0.007(3) 0.000(3)
C91 0.027(4) 0.075(7) 0.037(4) 0.026(5) -0.007(3) 0.003(4)
C92 0.031(4) 0.076(7) 0.035(4) 0.022(5) -0.007(3) -0.002(4)
C93 0.032(4) 0.056(6) 0.025(4) 0.009(4) -0.007(3) -0.002(3)
C94 0.028(4) 0.080(8) 0.040(5) 0.026(5) -0.007(3) 0.001(4)
C95 0.033(5) 0.090(8) 0.040(5) 0.032(5) -0.004(3) 0.002(4)
C96 0.031(3) 0.043(5) 0.021(3) 0.001(3) -0.007(3) 0.000(3)
O65 0.032(3) 0.048(4) 0.029(3) 0.010(3) -0.012(2) 0.000(3)
O66 0.033(3) 0.051(4) 0.029(3) 0.012(3) -0.004(2) 0.003(3)
O67 0.031(3) 0.052(4) 0.026(3) 0.009(3) -0.009(2) 0.002(3)
O68 0.030(3) 0.055(4) 0.024(3) 0.013(3) -0.014(2) -0.001(3)
C97 0.031(3) 0.035(4) 0.017(3) 0.001(3) -0.009(3) -0.001(3)
C98 0.032(4) 0.055(5) 0.024(4) 0.005(3) -0.010(3) -0.003(3)
C99 0.035(5) 0.087(8) 0.043(5) 0.030(5) -0.012(3) -0.003(4)
C100 0.028(4) 0.081(8) 0.039(5) 0.022(5) -0.010(3) -0.003(4)
C101 0.033(4) 0.044(5) 0.025(4) 0.005(3) -0.010(3) -0.002(3)
C102 0.033(4) 0.077(7) 0.033(4) 0.020(5) -0.011(3) -0.002(4)
C103 0.029(4) 0.077(7) 0.037(4) 0.022(5) -0.008(3) -0.007(4)
C104 0.029(3) 0.050(5) 0.020(3) 0.003(3) -0.010(3) -0.001(3)
O69 0.031(3) 0.047(4) 0.028(3) 0.010(3) -0.013(2) -0.001(3)
O70 0.034(3) 0.047(4) 0.031(3) 0.010(3) -0.006(2) 0.002(3)
O71 0.032(3) 0.055(4) 0.023(3) 0.011(3) -0.010(2) 0.003(3)
O72 0.037(3) 0.049(4) 0.026(3) 0.009(3) -0.013(2) 0.000(3)
C105 0.032(4) 0.044(5) 0.017(4) 0.001(3) -0.009(3) 0.000(3)
C106 0.036(4) 0.048(5) 0.028(4) 0.009(4) -0.011(3) 0.002(3)
C107 0.036(5) 0.094(9) 0.042(5) 0.034(6) -0.017(3) 0.000(4)
C108 0.034(4) 0.074(7) 0.038(5) 0.026(5) -0.011(3) 0.001(4)
C109 0.033(4) 0.049(5) 0.024(4) 0.008(3) -0.011(3) 0.002(3)
C110 0.035(4) 0.083(8) 0.040(5) 0.033(5) -0.014(3) -0.001(4)
C111 0.036(5) 0.086(8) 0.043(5) 0.032(5) -0.009(4) -0.005(4)
C112 0.033(3) 0.039(5) 0.022(3) 0.006(3) -0.012(3) -0.001(3)
O73 0.033(3) 0.040(4) 0.024(3) 0.008(3) -0.012(2) 0.000(2)
O74 0.034(3) 0.044(4) 0.022(3) 0.015(3) -0.008(2) 0.002(3)
O75 0.032(3) 0.049(4) 0.024(3) 0.011(3) -0.007(2) 0.001(3)
O76 0.035(3) 0.044(4) 0.021(3) 0.009(2) -0.011(2) -0.001(2)
C113 0.039(4) 0.039(5) 0.011(3) 0.003(3) -0.009(3) 0.001(3)
C114 0.039(4) 0.041(5) 0.023(4) 0.008(3) -0.007(3) 0.000(3)
C115 0.029(4) 0.076(7) 0.035(4) 0.026(5) -0.011(3) 0.001(4)
C116 0.032(4) 0.078(7) 0.033(4) 0.026(5) -0.009(3) -0.001(4)
C117 0.035(4) 0.042(5) 0.020(3) 0.006(3) -0.011(3) -0.003(3)
C118 0.036(4) 0.073(7) 0.032(4) 0.026(5) -0.012(3) -0.001(4)
C119 0.033(4) 0.081(7) 0.031(4) 0.026(5) -0.004(3) 0.001(4)
C120 0.034(3) 0.036(5) 0.015(3) 0.005(3) -0.009(2) -0.002(3)
O77 0.032(3) 0.045(4) 0.022(3) 0.008(3) -0.014(2) -0.002(3)
O78 0.031(3) 0.041(4) 0.024(3) 0.012(3) -0.007(2) 0.005(2)
O79 0.030(3) 0.052(4) 0.021(3) 0.013(3) -0.010(2) 0.002(2)
O80 0.028(3) 0.043(4) 0.023(3) 0.006(2) -0.012(2) 0.000(2)
C121 0.035(4) 0.032(4) 0.015(3) 0.001(3) -0.011(3) 0.000(3)
C122 0.033(4) 0.038(5) 0.023(3) 0.009(3) -0.012(3) 0.002(3)
C123 0.032(4) 0.077(7) 0.036(4) 0.025(5) -0.016(3) 0.000(4)
C124 0.030(4) 0.073(7) 0.033(4) 0.023(4) -0.011(3) 0.000(4)
C125 0.034(4) 0.039(5) 0.022(3) 0.009(3) -0.011(3) -0.003(3)
C126 0.031(4) 0.077(7) 0.033(4) 0.029(5) -0.012(3) -0.003(4)
C127 0.031(4) 0.068(7) 0.032(4) 0.023(4) -0.008(3) 0.004(4)
C128 0.032(3) 0.030(4) 0.013(3) 0.005(3) -0.009(2) 0.001(3)

loop_
_atom_type_symbol
_atom_type_description
_atom_type_scat_dispersion_real
_atom_type_scat_dispersion_imag
_atom_type_scat_source
C C 0.0181 0.0091 'International Tables Vol C Tables 4.2.6.8 and 6.1.1.4'
O O 0.0492 0.0322 'International Tables Vol C Tables 4.2.6.8 and 6.1.1.4'
Al Al 0.2130 0.2455 'International Tables Vol C Tables 4.2.6.8 and 6.1.1.4'
H H 0.0000 0.0000 'International Tables Vol C Tables 4.2.6.8 and 6.1.1.4'

loop_
_geom_angle_atom_site_label_1
_geom_angle_atom_site_label_2
_geom_angle_atom_site_label_3
_geom_angle
_geom_angle_site_symmetry_1
_geom_angle_site_symmetry_3
O1 Al1 O1 180.00(15) . 3_676
O1 Al1 O51 91.7(3) . .
O1 Al1 O51 88.3(3) 3_676 .
O1 Al1 O51 88.3(3) . 3_676
O1 Al1 O51 91.7(3) 3_676 3_676
O51 Al1 O51 180.0 . 3_676
O1 Al1 O17 91.8(2) . .
O1 Al1 O17 88.2(2) 3_676 .
O51 Al1 O17 92.4(3) . .
O51 Al1 O17 87.6(3) 3_676 .
O1 Al1 O17 88.2(2) . 3_676
O1 Al1 O17 91.8(2) 3_676 3_676
O51 Al1 O17 87.6(3) . 3_676
O51 Al1 O17 92.4(3) 3_676 3_676
O17 Al1 O17 180.0 . 3_676
O2 Al2 O1 179.8(4) . .
O2 Al2 O48 91.5(3) . 2
O1 Al2 O48 88.3(3) . 2
O2 Al2 O52 88.2(3) . .
O1 Al2 O52 92.0(3) . .
O48 Al2 O52 179.6(4) 2 .
O2 Al2 O18 88.2(3) . .
O1 Al2 O18 91.8(3) . .
O48 Al2 O18 88.7(3) 2 .
O52 Al2 O18 91.0(3) . .
O2 Al2 O78 91.2(3) . 2_556
O1 Al2 O78 88.8(3) . 2_556
O48 Al2 O78 92.3(3) 2 2_556
O52 Al2 O78 88.0(3) . 2_556
O18 Al2 O78 178.8(4) . 2_556
O2 Al3 O3 179.5(3) . .
O2 Al3 O55 88.6(3) . .
O3 Al3 O55 91.3(3) . .
O2 Al3 O77 90.9(3) . 2_556
O3 Al3 O77 88.7(3) . 2_556
O55 Al3 O77 87.5(3) . 2_556
O2 Al3 O47 91.3(3) . 2
O3 Al3 O47 88.9(3) . 2
O55 Al3 O47 179.8(3) . 2
O77 Al3 O47 92.4(3) 2_556 2
O2 Al3 O21 88.8(3) . .
O3 Al3 O21 91.7(3) . .
O55 Al3 O21 92.0(3) . .
O77 Al3 O21 179.4(4) 2_556 .
O47 Al3 O21 88.1(3) 2 .
O4 Al4 O3 179.9(4) . .
O4 Al4 O56 88.8(3) . .
O3 Al4 O56 91.4(3) . .
O4 Al4 O44 91.3(3) . 2
O3 Al4 O44 88.6(3) . 2
O56 Al4 O44 179.7(4) . 2
O4 Al4 O74 91.7(3) . 2_556
O3 Al4 O74 88.3(3) . 2_556
O56 Al4 O74 88.4(3) . 2_556
O44 Al4 O74 92.0(3) 2 2_556
O4 Al4 O22 88.8(3) . .
O3 Al4 O22 91.2(3) . .
O56 Al4 O22 91.1(3) . .
O44 Al4 O22 88.5(3) 2 .
O74 Al4 O22 179.3(3) 2_556 .
O5 Al5 O4 179.5(3) . .
O5 Al5 O73 89.0(3) . 2_556
O4 Al5 O73 91.5(3) . 2_556
O5 Al5 O43 88.4(3) . 2
O4 Al5 O43 91.4(3) . 2
O73 Al5 O43 92.1(3) 2_556 2
O5 Al5 O59 91.4(3) . .
O4 Al5 O59 88.8(3) . .
O73 Al5 O59 88.4(3) 2_556 .
O43 Al5 O59 179.4(3) 2 .
O5 Al5 O25 91.0(3) . .
O4 Al5 O25 88.5(3) . .
O73 Al5 O25 179.9(4) 2_556 .
O43 Al5 O25 87.7(3) 2 .
O59 Al5 O25 91.8(3) . .
O6 Al6 O5 179.7(4) . .
O6 Al6 O60 88.8(3) . .
O5 Al6 O60 91.1(3) . .
O6 Al6 O70 91.2(3) . 2_556
O5 Al6 O70 89.1(3) . 2_556
O60 Al6 O70 88.4(3) . 2_556
O6 Al6 O40 91.7(3) . 2
O5 Al6 O40 88.3(3) . 2
O60 Al6 O40 179.5(3) . 2
O70 Al6 O40 91.6(3) 2_556 2
O6 Al6 O26 88.9(3) . .
O5 Al6 O26 90.8(3) . .
O60 Al6 O26 91.8(3) . .
O70 Al6 O26 179.7(4) 2_556 .
O40 Al6 O26 88.2(3) 2 .
O7 Al7 O6 179.5(4) . .
O7 Al7 O63 92.3(3) . .
O6 Al7 O63 88.2(3) . .
O7 Al7 O69 88.8(3) . 2_556
O6 Al7 O69 91.2(3) . 2_556
O63 Al7 O69 88.1(3) . 2_556
O7 Al7 O39 88.2(3) . 2
O6 Al7 O39 91.3(3) . 2
O63 Al7 O39 179.4(4) . 2
O69 Al7 O39 92.3(3) 2_556 2
O7 Al7 O29 91.5(3) . .
O6 Al7 O29 88.5(3) . .
O63 Al7 O29 91.7(3) . .
O69 Al7 O29 179.6(4) 2_556 .
O39 Al7 O29 87.9(3) 2 .
O8 Al8 O7 179.5(4) . .
O8 Al8 O36 91.2(3) . 2
O7 Al8 O36 88.6(3) . 2
O8 Al8 O64 88.5(3) . .
O7 Al8 O64 91.7(3) . .
O36 Al8 O64 179.2(4) 2 .
O8 Al8 O30 89.0(3) . .
O7 Al8 O30 91.4(3) . .
O36 Al8 O30 88.3(3) 2 .
O64 Al8 O30 90.9(3) . .
O8 Al8 O66 90.9(3) . 2_556
O7 Al8 O66 88.6(3) . 2_556
O36 Al8 O66 92.7(3) 2 2_556
O64 Al8 O66 88.0(3) . 2_556
O30 Al8 O66 179.0(4) . 2_556
O9 Al9 O8 178.9(3) . .
O9 Al9 O65 88.1(3) . 2_556
O8 Al9 O65 90.8(3) . 2_556
O9 Al9 O33 91.9(3) . .
O8 Al9 O33 89.2(3) . .
O65 Al9 O33 178.7(4) 2_556 .
O9 Al9 O35 88.6(3) . 2
O8 Al9 O35 91.1(3) . 2
O65 Al9 O35 92.5(4) 2_556 2
O33 Al9 O35 88.7(4) . 2
O9 Al9 O67 91.8(3) . .
O8 Al9 O67 88.6(3) . .
O65 Al9 O67 87.8(3) 2_556 .
O33 Al9 O67 91.0(3) . .
O35 Al9 O67 179.5(4) 2 .
O10 Al10 O9 179.2(4) . .
O10 Al10 O34 89.3(3) . .
O9 Al10 O34 91.5(3) . .
O10 Al10 O68 88.1(3) . .
O9 Al10 O68 92.0(3) . .
O34 Al10 O68 91.4(3) . .
O10 Al10 O32 91.5(3) . 2
O9 Al10 O32 88.3(3) . 2
O34 Al10 O32 88.2(3) . 2
O68 Al10 O32 179.6(4) . 2
O10 Al10 O62 90.8(3) . 2_556
O9 Al10 O62 88.5(3) . 2_556
O34 Al10 O62 179.6(4) . 2_556
O68 Al10 O62 88.2(3) . 2_556
O32 Al10 O62 92.2(3) 2 2_556
O10 Al11 O11 179.8(4) . .
O10 Al11 O37 89.1(3) . .
O11 Al11 O37 90.8(3) . .
O10 Al11 O31 91.6(3) . 2
O11 Al11 O31 88.5(3) . 2
O37 Al11 O31 87.7(3) . 2
O10 Al11 O61 91.1(3) . 2_556
O11 Al11 O61 89.0(3) . 2_556
O37 Al11 O61 179.6(4) . 2_556
O31 Al11 O61 92.6(4) 2 2_556
O10 Al11 O71 88.5(3) . .
O11 Al11 O71 91.3(3) . .
O37 Al11 O71 91.9(3) . .
O31 Al11 O71 179.6(4) 2 .
O61 Al11 O71 87.7(4) 2_556 .
O11 Al12 O12 179.0(3) . .
O11 Al12 O28 88.5(3) . 2
O12 Al12 O28 91.5(3) . 2
O11 Al12 O72 91.9(3) . .
O12 Al12 O72 88.0(3) . .
O28 Al12 O72 179.4(4) 2 .
O11 Al12 O58 89.5(3) . 2_556
O12 Al12 O58 91.5(3) . 2_556
O28 Al12 O58 92.2(3) 2 2_556
O72 Al12 O58 88.2(3) . 2_556
O11 Al12 O38 90.9(3) . .
O12 Al12 O38 88.1(3) . .
O28 Al12 O38 88.2(3) 2 .
O72 Al12 O38 91.4(3) . .
O58 Al12 O38 179.4(4) 2_556 .
O13 Al13 O12 179.1(3) . .
O13 Al13 O27 88.5(3) . 2
O12 Al13 O27 92.0(3) . 2
O13 Al13 O57 89.0(3) . 2_556
O12 Al13 O57 91.8(3) . 2_556
O27 Al13 O57 91.6(4) 2 2_556
O13 Al13 O41 91.4(3) . .
O12 Al13 O41 87.8(3) . .
O27 Al13 O41 88.6(3) 2 .
O57 Al13 O41 179.5(4) 2_556 .
O13 Al13 O75 91.1(3) . .
O12 Al13 O75 88.4(3) . .
O27 Al13 O75 179.5(4) 2 .
O57 Al13 O75 88.0(3) 2_556 .
O41 Al13 O75 91.8(3) . .
O13 Al14 O14 179.7(4) . .
O13 Al14 O24 88.7(3) . 2
O14 Al14 O24 91.4(3) . 2
O13 Al14 O76 91.2(3) . .
O14 Al14 O76 88.7(3) . .
O24 Al14 O76 179.8(4) 2 .
O13 Al14 O42 91.3(3) . .
O14 Al14 O42 88.4(3) . .
O24 Al14 O42 87.5(3) 2 .
O76 Al14 O42 92.3(3) . .
O13 Al14 O54 89.1(3) . 2_556
O14 Al14 O54 91.2(3) . 2_556
O24 Al14 O54 92.5(3) 2 2_556
O76 Al14 O54 87.7(3) . 2_556
O42 Al14 O54 179.6(4) . 2_556
O15 Al15 O14 179.6(3) . .
O15 Al15 O79 92.0(3) . .
O14 Al15 O79 88.4(3) . .
O15 Al15 O45 91.5(3) . .
O14 Al15 O45 88.8(3) . .
O79 Al15 O45 91.3(3) . .
O15 Al15 O53 88.4(3) . 2_556
O14 Al15 O53 91.3(3) . 2_556
O79 Al15 O53 88.3(3) . 2_556
O45 Al15 O53 179.5(4) . 2_556
O15 Al15 O23 88.4(3) . 2
O14 Al15 O23 91.3(3) . 2
O79 Al15 O23 179.6(3) . 2
O45 Al15 O23 88.8(3) . 2
O53 Al15 O23 91.7(3) 2_556 2
O16 Al16 O15 179.5(4) . .
O16 Al16 O46 88.9(3) . .
O15 Al16 O46 91.6(3) . .
O16 Al16 O80 88.0(3) . .
O15 Al16 O80 91.8(3) . .
O46 Al16 O80 91.9(3) . .
O16 Al16 O20 92.2(3) . 2
O15 Al16 O20 87.9(3) . 2
O46 Al16 O20 88.2(3) . 2
O80 Al16 O20 179.7(4) . 2
O16 Al16 O50 90.8(3) . 2_556
O15 Al16 O50 88.7(3) . 2_556
O46 Al16 O50 179.6(5) . 2_556
O80 Al16 O50 87.8(3) . 2_556
O20 Al16 O50 92.1(3) 2 2_556
O16 Al17 O16 180.00(15) . 3_576
O16 Al17 O19 88.2(2) . 4_576
O16 Al17 O19 91.8(2) 3_576 4_576
O16 Al17 O19 91.8(2) . 2
O16 Al17 O19 88.2(2) 3_576 2
O19 Al17 O19 180.0(3) 4_576 2
O16 Al17 O49 88.5(2) . 4_575
O16 Al17 O49 91.5(2) 3_576 4_575
O19 Al17 O49 92.2(3) 4_576 4_575
O19 Al17 O49 87.8(3) 2 4_575
O16 Al17 O49 91.5(2) . 2_556
O16 Al17 O49 88.5(2) 3_576 2_556
O19 Al17 O49 87.8(3) 4_576 2_556
O19 Al17 O49 92.2(3) 2 2_556
O49 Al17 O49 180.0(5) 4_575 2_556
Al1 O1 Al2 128.2(3) . .
Al3 O2 Al2 128.4(3) . .
Al4 O3 Al3 128.3(4) . .
Al4 O4 Al5 128.4(4) . .
Al5 O5 Al6 128.9(4) . .
Al6 O6 Al7 128.6(4) . .
Al7 O7 Al8 128.6(4) . .
Al8 O8 Al9 129.2(4) . .
Al9 O9 Al10 128.1(4) . .
Al11 O10 Al10 129.0(4) . .
Al12 O11 Al11 129.2(4) . .
Al12 O12 Al13 127.6(4) . .
Al14 O13 Al13 129.2(4) . .
Al14 O14 Al15 128.3(4) . .
Al15 O15 Al16 128.0(3) . .
Al16 O16 Al17 128.3(3) . .
C1 O17 Al1 129.4(5) . .
C1 O18 Al2 130.3(5) . .
C8 O19 Al17 130.9(4) . 2_545
C8 O20 Al16 129.2(5) . 2_545
O18 C1 O17 130.0(5) . .
O18 C1 C2 114.6(4) . .
O17 C1 C2 115.4(5) . .
C3 C2 C7 118.8(5) . .
C3 C2 C1 120.4(5) . .
C7 C2 C1 120.8(5) . .
C2 C3 C4 119.8(6) . .
C5 C4 C3 121.2(6) . .
C4 C5 C6 119.0(5) . .
C4 C5 C8 120.5(5) . .
C6 C5 C8 120.4(5) . .
C5 C6 C7 120.2(6) . .
C2 C7 C6 120.9(6) . .
O19 C8 O20 131.3(6) . .
O19 C8 C5 114.5(4) . .
O20 C8 C5 114.2(5) . .
C9 O21 Al3 132.7(6) . .
C9 O22 Al4 133.8(5) . .
C16 O23 Al15 134.4(5) . 2_545
C16 O24 Al14 134.0(6) . 2_545
O22 C9 O21 125.1(7) . .
O22 C9 C10 117.2(6) . .
O21 C9 C10 117.7(7) . .
C15 C10 C11 120.3(7) . .
C15 C10 C9 120.0(7) . .
C11 C10 C9 119.7(6) . .
C12 C11 C10 120.0(8) . .
C11 C12 C13 119.2(8) . .
C12 C13 C14 120.7(7) . .
C12 C13 C16 119.2(7) . .
C14 C13 C16 120.1(6) . .
C15 C14 C13 119.6(7) . .
C10 C15 C14 120.2(8) . .
O23 C16 O24 124.0(7) . .
O23 C16 C13 117.6(6) . .
O24 C16 C13 118.4(7) . .
C17 O25 Al5 132.9(6) . .
C17 O26 Al6 133.6(6) . .
C24 O27 Al13 133.3(5) . 2_545
C24 O28 Al12 133.5(6) . 2_545
O25 C17 O26 124.9(7) . .
O25 C17 C18 117.8(7) . .
O26 C17 C18 117.3(6) . .
C23 C18 C19 119.2(7) . .
C23 C18 C17 120.3(7) . .
C19 C18 C17 120.2(7) . .
C20 C19 C18 120.1(8) . .
C19 C20 C21 119.7(8) . .
C22 C21 C20 120.6(7) . .
C22 C21 C24 120.2(7) . .
C20 C21 C24 119.1(7) . .
C21 C22 C23 119.6(8) . .
C18 C23 C22 120.7(8) . .
O27 C24 O28 125.5(7) . .
O27 C24 C21 117.1(6) . .
O28 C24 C21 117.4(7) . .
C25 O29 Al7 132.1(6) . .
C25 O30 Al8 132.2(6) . .
C32 O31 Al11 133.7(5) . 2_545
C32 O32 Al10 133.3(6) . 2_545
O29 C25 O30 126.0(7) . .
O29 C25 C26 117.5(7) . .
O30 C25 C26 116.5(6) . .
C27 C26 C31 119.3(7) . .
C27 C26 C25 120.1(7) . .
C31 C26 C25 120.3(7) . .
C26 C27 C28 119.2(8) . .
C29 C28 C27 121.1(8) . .
C28 C29 C30 119.7(7) . .
C28 C29 C32 120.3(7) . .
C30 C29 C32 119.9(7) . .
C31 C30 C29 120.3(8) . .
C30 C31 C26 120.3(8) . .
O31 C32 O32 125.0(7) . .
O31 C32 C29 117.4(6) . .
O32 C32 C29 117.6(7) . .
C33 O33 Al9 132.1(6) . .
C33 O34 Al10 132.1(6) . .
C40 O35 Al9 133.7(5) . 2_545
C40 O36 Al8 133.2(6) . 2_545
O34 C33 O33 126.8(7) . .
O34 C33 C34 116.7(6) . .
O33 C33 C34 116.4(7) . .
C35 C34 C39 119.4(7) . .
C35 C34 C33 120.3(7) . .
C39 C34 C33 120.1(7) . .
C36 C35 C34 120.3(8) . .
C37 C36 C35 120.2(8) . .
C36 C37 C38 119.8(7) . .
C36 C37 C40 120.0(7) . .
C38 C37 C40 120.2(7) . .
C37 C38 C39 120.7(8) . .
C38 C39 C34 119.5(8) . .
O35 C40 O36 125.3(7) . .
O35 C40 C37 117.6(6) . .
O36 C40 C37 117.1(7) . .
C41 O37 Al11 132.8(6) . .
C41 O38 Al12 131.9(6) . .
C48 O39 Al7 133.0(5) . 2_545
C48 O40 Al6 133.1(6) . 2_545
O38 C41 O37 126.0(7) . .
O38 C41 C42 116.4(6) . .
O37 C41 C42 117.6(7) . .
C47 C42 C43 119.6(7) . .
C47 C42 C41 121.3(7) . .
C43 C42 C41 119.0(7) . .
C44 C43 C42 120.1(8) . .
C43 C44 C45 119.6(8) . .
C46 C45 C44 120.4(7) . .
C46 C45 C48 119.7(7) . .
C44 C45 C48 119.9(7) . .
C45 C46 C47 120.9(8) . .
C46 C47 C42 119.5(8) . .
O39 C48 O40 125.9(7) . .
O39 C48 C45 117.2(6) . .
O40 C48 C45 116.9(7) . .
C49 O41 Al13 132.5(6) . .
C49 O42 Al14 132.3(5) . .
C56 O43 Al5 133.2(5) . 2_545
C56 O44 Al4 134.0(6) . 2_545
O41 C49 O42 125.9(7) . .
O41 C49 C50 116.7(7) . .
O42 C49 C50 117.3(6) . .
C51 C50 C55 120.0(7) . .
C51 C50 C49 119.9(7) . .
C55 C50 C49 120.1(7) . .
C50 C51 C52 119.6(8) . .
C53 C52 C51 120.9(8) . .
C52 C53 C54 119.4(7) . .
C52 C53 C56 121.1(7) . .
C54 C53 C56 119.5(6) . .
C55 C54 C53 120.1(7) . .
C54 C55 C50 119.9(8) . .
O44 C56 O43 124.9(7) . .
O44 C56 C53 117.5(7) . .
O43 C56 C53 117.6(6) . .
C57 O45 Al15 133.5(6) . .
C57 O46 Al16 132.5(5) . .
C64 O47 Al3 134.2(5) . 2_545
C64 O48 Al2 134.1(6) . 2_545
O45 C57 O46 125.5(7) . .
O45 C57 C58 116.9(7) . .
O46 C57 C58 117.5(6) . .
C63 C58 C59 119.4(7) . .
C63 C58 C57 120.2(7) . .
C59 C58 C57 120.3(6) . .
C60 C59 C58 120.2(7) . .
C59 C60 C61 120.3(8) . .
C60 C61 C62 120.1(7) . .
C60 C61 C64 120.1(7) . .
C62 C61 C64 119.8(6) . .
C61 C62 C63 119.1(7) . .
C58 C63 C62 120.8(8) . .
O47 C64 O48 124.3(7) . .
O47 C64 C61 118.7(6) . .
O48 C64 C61 116.9(7) . .
C65 O49 Al17 132.8(6) . 2_546
C65 O50 Al16 132.5(5) . 2_546
C72 O51 Al1 134.2(5) . .
C72 O52 Al2 133.5(6) . .
O50 C65 O49 125.4(7) . .
O50 C65 C66 117.7(6) . .
O49 C65 C66 117.0(7) . .
C71 C66 C67 118.9(7) . .
C71 C66 C65 120.7(7) . .
C67 C66 C65 120.3(6) . .
C68 C67 C66 120.8(8) . .
C69 C68 C67 118.9(8) . .
C68 C69 C70 120.6(7) . .
C68 C69 C72 119.2(7) . .
C70 C69 C72 120.1(6) . .
C71 C70 C69 120.0(8) . .
C70 C71 C66 120.6(8) . .
O51 C72 O52 124.5(7) . .
O51 C72 C69 118.7(6) . .
O52 C72 C69 116.8(7) . .
C73 O53 Al15 133.3(6) . 2_546
C73 O54 Al14 133.1(5) . 2_546
C80 O55 Al3 133.2(5) . .
C80 O56 Al4 134.0(6) . .
O54 C73 O53 124.8(7) . .
O54 C73 C74 117.9(6) . .
O53 C73 C74 117.2(7) . .
C79 C74 C75 119.0(7) . .
C79 C74 C73 120.8(7) . .
C75 C74 C73 120.2(6) . .
C76 C75 C74 120.0(8) . .
C75 C76 C77 120.9(8) . .
C78 C77 C76 118.9(7) . .
C78 C77 C80 120.0(6) . .
C76 C77 C80 121.1(7) . .
C77 C78 C79 120.6(7) . .
C74 C79 C78 120.5(8) . .
O56 C80 O55 125.4(7) . .
O56 C80 C77 117.3(7) . .
O55 C80 C77 117.3(6) . .
C81 O57 Al13 133.4(6) . 2_546
C81 O58 Al12 133.1(5) . 2_546
C88 O59 Al5 133.4(5) . .
C88 O60 Al6 133.9(6) . .
O58 C81 O57 125.2(7) . .
O58 C81 C82 116.9(6) . .
O57 C81 C82 117.8(7) . .
C87 C82 C83 119.5(7) . .
C87 C82 C81 121.0(7) . .
C83 C82 C81 119.4(7) . .
C84 C83 C82 119.9(8) . .
C83 C84 C85 120.3(8) . .
C86 C85 C84 119.4(7) . .
C86 C85 C88 120.4(7) . .
C84 C85 C88 120.2(7) . .
C85 C86 C87 120.8(8) . .
C86 C87 C82 120.0(8) . .
O59 C88 O60 125.1(7) . .
O59 C88 C85 118.0(6) . .
O60 C88 C85 116.8(7) . .
C89 O61 Al11 132.6(6) . 2_546
C89 O62 Al10 131.8(5) . 2_546
C96 O63 Al7 132.6(5) . .
C96 O64 Al8 133.1(6) . .
O61 C89 O62 126.5(7) . .
O61 C89 C90 116.8(7) . .
O62 C89 C90 116.6(6) . .
C91 C90 C95 119.9(7) . .
C91 C90 C89 120.3(7) . .
C95 C90 C89 119.8(7) . .
C90 C91 C92 120.6(8) . .
C93 C92 C91 119.2(8) . .
C92 C93 C94 120.5(7) . .
C92 C93 C96 119.2(7) . .
C94 C93 C96 120.3(7) . .
C95 C94 C93 120.6(8) . .
C94 C95 C90 119.2(8) . .
O63 C96 O64 125.7(7) . .
O63 C96 C93 117.5(6) . .
O64 C96 C93 116.7(7) . .
C97 O65 Al9 132.4(6) . 2_546
C97 O66 Al8 132.2(6) . 2_546
C104 O67 Al9 133.6(5) . .
C104 O68 Al10 133.0(6) . .
O66 C97 O65 126.0(7) . .
O66 C97 C98 116.9(6) . .
O65 C97 C98 117.1(7) . .
C99 C98 C103 119.7(7) . .
C99 C98 C97 120.7(7) . .
C103 C98 C97 119.6(7) . .
C100 C99 C98 120.4(8) . .
C99 C100 C101 120.3(8) . .
C100 C101 C102 120.3(7) . .
C100 C101 C104 120.4(7) . .
C102 C101 C104 119.4(7) . .
C101 C102 C103 119.3(8) . .
C98 C103 C102 120.0(8) . .
O67 C104 O68 125.5(7) . .
O67 C104 C101 117.2(6) . .
O68 C104 C101 117.3(7) . .
C105 O69 Al7 132.3(6) . 2_546
C105 O70 Al6 133.7(6) . 2_546
C112 O71 Al11 133.6(5) . .
C112 O72 Al12 133.3(6) . .
O70 C105 O69 125.5(7) . .
O70 C105 C106 117.4(7) . .
O69 C105 C106 117.1(7) . .
C111 C106 C107 119.5(7) . .
C111 C106 C105 120.3(7) . .
C107 C106 C105 120.1(7) . .
C108 C107 C106 119.6(8) . .
C107 C108 C109 121.0(8) . .
C108 C109 C110 119.1(7) . .
C108 C109 C112 120.8(7) . .
C110 C109 C112 120.1(7) . .
C111 C110 C109 120.3(8) . .
C110 C111 C106 120.5(8) . .
O71 C112 O72 124.8(7) . .
O71 C112 C109 116.9(6) . .
O72 C112 C109 118.2(7) . .
C113 O73 Al5 132.4(6) . 2_546
C113 O74 Al4 132.4(5) . 2_546
C120 O75 Al13 133.6(5) . .
C120 O76 Al14 133.7(6) . .
O74 C113 O73 126.2(7) . .
O74 C113 C114 116.9(6) . .
O73 C113 C114 116.9(7) . .
C119 C114 C115 120.0(7) . .
C119 C114 C113 119.6(7) . .
C115 C114 C113 120.3(7) . .
C116 C115 C114 119.7(8) . .
C115 C116 C117 120.4(8) . .
C118 C117 C116 119.9(7) . .
C118 C117 C120 120.4(7) . .
C116 C117 C120 119.7(7) . .
C117 C118 C119 119.9(8) . .
C114 C119 C118 120.2(8) . .
O75 C120 O76 125.0(7) . .
O75 C120 C117 117.1(6) . .
O76 C120 C117 117.9(7) . .
C121 O77 Al3 134.0(6) . 2_546
C121 O78 Al2 133.2(5) . 2_546
C128 O79 Al15 134.0(5) . .
C128 O80 Al16 132.9(6) . .
O77 C121 O78 124.7(7) . .
O77 C121 C122 118.5(7) . .
O78 C121 C122 116.7(6) . .
C123 C122 C127 119.9(7) . .
C123 C122 C121 120.5(6) . .
C127 C122 C121 119.5(7) . .
C124 C123 C122 120.7(8) . .
C123 C124 C125 119.9(8) . .
C124 C125 C126 120.8(7) . .
C124 C125 C128 119.9(7) . .
C126 C125 C128 119.2(6) . .
C125 C126 C127 119.0(7) . .
C122 C127 C126 119.8(8) . .
O79 C128 O80 125.3(7) . .
O79 C128 C125 117.1(6) . .
O80 C128 C125 117.6(7) . .
O2C1 C1C1 O1C1 126.7(7) . .
O2C1 C1C1 C2C1 116.5(7) . .
O1C1 C1C1 C2C1 116.8(7) . .
C3C1 C2C1 C7C1 113.9(6) . .
C3C1 C2C1 C1C1 122.5(7) . .
C7C1 C2C1 C1C1 123.6(7) . .
C4C1 C3C1 C2C1 122.3(8) . .
C3C1 C4C1 C5C1 123.9(8) . .
C4C1 C5C1 C6C1 113.3(6) . .
C4C1 C5C1 C8C1 123.3(7) . .
C6C1 C5C1 C8C1 123.4(7) . .
C7C1 C6C1 C5C1 123.5(8) . .
C6C1 C7C1 C2C1 123.0(8) . .
O3C1 C8C1 O4C1 126.3(7) . .
O3C1 C8C1 C5C1 117.0(7) . .
O4C1 C8C1 C5C1 116.8(7) . .
O2E1 C1E1 O1E1 132.4(8) . .
O2E1 C1E1 C2E1 113.8(7) . .
O1E1 C1E1 C2E1 113.8(7) . .
C3E1 C2E1 C7E1 118.4(7) . .
C3E1 C2E1 C1E1 120.2(7) . .
C7E1 C2E1 C1E1 121.3(7) . .
C2E1 C3E1 C4E1 120.1(8) . .
C5E1 C4E1 C3E1 121.0(8) . .
C4E1 C5E1 C6E1 119.0(7) . .
C4E1 C5E1 C8E1 120.7(7) . .
C6E1 C5E1 C8E1 120.4(7) . .
C5E1 C6E1 C7E1 120.5(8) . .
C2E1 C7E1 C6E1 121.0(8) . .
O3E1 C8E1 O4E1 136.2(9) . .
O3E1 C8E1 C5E1 112.1(7) . .
O4E1 C8E1 C5E1 111.7(7) . .
O2C2 C1C2 O1C2 133.6(8) . .
O2C2 C1C2 C2C2 113.1(7) . .
O1C2 C1C2 C2C2 113.4(7) . .
C3C2 C2C2 C7C2 119.5(7) . .
C3C2 C2C2 C1C2 119.5(7) . .
C7C2 C2C2 C1C2 121.0(7) . .
C2C2 C3C2 C4C2 119.6(7) . .
C5C2 C4C2 C3C2 120.6(8) . .
C4C2 C5C2 C6C2 120.0(7) . .
C4C2 C5C2 C8C2 119.8(7) . .
C6C2 C5C2 C8C2 120.1(7) . .
C5C2 C6C2 C7C2 119.9(8) . .
C2C2 C7C2 C6C2 120.4(8) . .
O3C2 C8C2 O4C2 138.1(9) . .
O3C2 C8C2 C5C2 111.2(7) . .
O4C2 C8C2 C5C2 110.7(7) . .
O2E2 C1E2 O1E2 133.7(9) . .
O2E2 C1E2 C2E2 113.0(7) . .
O1E2 C1E2 C2E2 113.3(7) . .
C3E2 C2E2 C7E2 118.8(7) . .
C3E2 C2E2 C1E2 120.0(7) . .
C7E2 C2E2 C1E2 121.2(7) . .
C2E2 C3E2 C4E2 119.9(8) . .
C5E2 C4E2 C3E2 121.2(8) . .
C6E2 C5E2 C4E2 118.8(7) . .
C6E2 C5E2 C8E2 120.9(7) . .
C4E2 C5E2 C8E2 120.3(7) . .
C5E2 C6E2 C7E2 120.8(8) . .
C2E2 C7E2 C6E2 120.6(8) . .
O3E2 C8E2 O4E2 135.1(9) . .
O3E2 C8E2 C5E2 112.8(7) . .
O4E2 C8E2 C5E2 112.1(7) . .
O2C3 C1C3 O1C3 134.8(9) . .
O2C3 C1C3 C2C3 112.4(7) . .
O1C3 C1C3 C2C3 112.8(7) . .
C3C3 C2C3 C7C3 119.6(7) . .
C3C3 C2C3 C1C3 119.6(7) . .
C7C3 C2C3 C1C3 120.8(7) . .
C2C3 C3C3 C4C3 119.6(7) . .
C5C3 C4C3 C3C3 120.6(8) . .
C6C3 C5C3 C4C3 119.7(7) . .
C6C3 C5C3 C8C3 120.6(7) . .
C4C3 C5C3 C8C3 119.7(7) . .
C5C3 C6C3 C7C3 120.4(8) . .
C2C3 C7C3 C6C3 120.0(8) . .
O3C3 C8C3 O4C3 136.7(9) . .
O3C3 C8C3 C5C3 112.0(7) . .
O4C3 C8C3 C5C3 111.3(7) . .
O2E3 C1E3 O1E3 132.4(8) . .
O2E3 C1E3 C2E3 113.7(7) . .
O1E3 C1E3 C2E3 113.9(7) . .
C3E3 C2E3 C7E3 118.6(7) . .
C3E3 C2E3 C1E3 120.1(7) . .
C7E3 C2E3 C1E3 121.3(7) . .
C2E3 C3E3 C4E3 120.1(8) . .
C5E3 C4E3 C3E3 120.8(8) . .
C4E3 C5E3 C6E3 119.2(7) . .
C4E3 C5E3 C8E3 120.2(7) . .
C6E3 C5E3 C8E3 120.6(7) . .
C5E3 C6E3 C7E3 120.4(8) . .
C2E3 C7E3 C6E3 120.8(8) . .
O3E3 C8E3 O4E3 136.7(9) . .
O3E3 C8E3 C5E3 111.8(7) . .
O4E3 C8E3 C5E3 111.6(7) . .
O2C4 C1C4 O1C4 133.7(8) . .
O2C4 C1C4 C2C4 113.4(7) . .
O1C4 C1C4 C2C4 112.9(7) . .
C3C4 C2C4 C7C4 119.4(7) . .
C3C4 C2C4 C1C4 120.2(7) . .
C7C4 C2C4 C1C4 120.4(7) . .
C2C4 C3C4 C4C4 119.7(7) . .
C5C4 C4C4 C3C4 120.3(7) . .
C4C4 C5C4 C6C4 120.0(7) . .
C4C4 C5C4 C8C4 120.1(7) . .
C6C4 C5C4 C8C4 119.9(7) . .
C5C4 C6C4 C7C4 120.1(7) . .
C2C4 C7C4 C6C4 120.5(8) . .
O3C4 C8C4 O4C4 137.9(9) . .
O3C4 C8C4 C5C4 111.1(7) . .
O4C4 C8C4 C5C4 111.0(7) . .
O2E4 C1E4 O1E4 133.7(9) . .
O2E4 C1E4 C2E4 113.5(7) . .
O1E4 C1E4 C2E4 112.8(7) . .
C3E4 C2E4 C7E4 118.7(7) . .
C3E4 C2E4 C1E4 120.5(7) . .
C7E4 C2E4 C1E4 120.8(7) . .
C2E4 C3E4 C4E4 119.8(8) . .
C5E4 C4E4 C3E4 121.3(8) . .
C4E4 C5E4 C6E4 118.8(7) . .
C4E4 C5E4 C8E4 120.8(7) . .
C6E4 C5E4 C8E4 120.4(7) . .
C5E4 C6E4 C7E4 120.7(8) . .
C2E4 C7E4 C6E4 120.7(8) . .
O3E4 C8E4 O4E4 135.4(9) . .
O3E4 C8E4 C5E4 112.5(7) . .
O4E4 C8E4 C5E4 112.2(7) . .
O2C5 C1C5 O1C5 133.7(8) . .
O2C5 C1C5 C2C5 112.9(7) . .
O1C5 C1C5 C2C5 113.4(7) . .
C3C5 C2C5 C7C5 119.3(7) . .
C3C5 C2C5 C1C5 119.8(7) . .
C7C5 C2C5 C1C5 120.9(7) . .
C2C5 C3C5 C4C5 119.8(7) . .
C5C5 C4C5 C3C5 120.5(8) . .
C4C5 C5C5 C6C5 119.8(7) . .
C4C5 C5C5 C8C5 120.0(7) . .
C6C5 C5C5 C8C5 120.2(7) . .
C5C5 C6C5 C7C5 120.2(8) . .
C2C5 C7C5 C6C5 120.3(8) . .
O3C5 C8C5 O4C5 137.5(9) . .
O3C5 C8C5 C5C5 111.3(7) . .
O4C5 C8C5 C5C5 111.2(7) . .
O2E5 C1E5 O1E5 133.8(9) . .
O2E5 C1E5 C2E5 112.8(7) . .
O1E5 C1E5 C2E5 113.4(7) . .
C3E5 C2E5 C7E5 119.0(7) . .
C3E5 C2E5 C1E5 119.8(7) . .
C7E5 C2E5 C1E5 121.2(7) . .
C2E5 C3E5 C4E5 119.7(8) . .
C5E5 C4E5 C3E5 121.0(8) . .
C4E5 C5E5 C6E5 119.2(7) . .
C4E5 C5E5 C8E5 120.2(7) . .
C6E5 C5E5 C8E5 120.6(7) . .
C5E5 C6E5 C7E5 120.6(8) . .
C2E5 C7E5 C6E5 120.4(8) . .
O3E5 C8E5 O4E5 135.9(9) . .
O3E5 C8E5 C5E5 112.2(7) . .
O4E5 C8E5 C5E5 111.9(7) . .
C8C6 O3C6 O1C7 110.7(11) . 3_675
C8C6 O4C6 O2C7 112.9(11) . 3_675
O2C6 C1C6 O1C6 133.7(8) . .
O2C6 C1C6 C2C6 113.7(7) . .
O1C6 C1C6 C2C6 112.7(7) . .
C3C6 C2C6 C7C6 119.1(7) . .
C3C6 C2C6 C1C6 120.4(7) . .
C7C6 C2C6 C1C6 120.5(7) . .
C2C6 C3C6 C4C6 119.6(7) . .
C5C6 C4C6 C3C6 120.8(8) . .
C4C6 C5C6 C6C6 119.5(7) . .
C4C6 C5C6 C8C6 120.4(7) . .
C6C6 C5C6 C8C6 120.1(7) . .
C5C6 C6C6 C7C6 120.2(8) . .
C2C6 C7C6 C6C6 120.7(8) . .
O3C6 C8C6 O4C6 137.0(9) . .
O3C6 C8C6 C5C6 111.6(7) . .
O4C6 C8C6 C5C6 111.4(7) . .
O2E6 C1E6 O1E6 133.8(9) . .
O2E6 C1E6 C2E6 113.3(7) . .
O1E6 C1E6 C2E6 112.9(7) . .
C3E6 C2E6 C7E6 119.0(7) . .
C3E6 C2E6 C1E6 120.3(7) . .
C7E6 C2E6 C1E6 120.7(7) . .
C2E6 C3E6 C4E6 119.7(8) . .
C5E6 C4E6 C3E6 121.0(8) . .
C4E6 C5E6 C6E6 119.1(7) . .
C4E6 C5E6 C8E6 120.7(7) . .
C6E6 C5E6 C8E6 120.2(7) . .
C5E6 C6E6 C7E6 120.6(8) . .
C2E6 C7E6 C6E6 120.5(8) . .
O3E6 C8E6 O4E6 135.7(9) . .
O3E6 C8E6 C5E6 112.1(7) . .
O4E6 C8E6 C5E6 112.2(7) . .
C1C7 O1C7 O3C6 113.8(11) . 3_675
C1C7 O2C7 O4C6 111.8(11) . 3_675
O2C7 C1C7 O1C7 133.7(9) . .
O2C7 C1C7 C2C7 113.2(7) . .
O1C7 C1C7 C2C7 113.1(7) . .
C3C7 C2C7 C7C7 119.2(7) . .
C3C7 C2C7 C1C7 120.0(7) . .
C7C7 C2C7 C1C7 120.8(7) . .
C2C7 C3C7 C4C7 119.6(7) . .
C5C7 C4C7 C3C7 120.9(8) . .
C4C7 C5C7 C6C7 119.4(7) . .
C4C7 C5C7 C8C7 120.6(7) . .
C6C7 C5C7 C8C7 120.0(7) . .
C5C7 C6C7 C7C7 120.5(8) . .
C2C7 C7C7 C6C7 120.5(8) . .
O3C7 C8C7 O4C7 135.9(9) . .
O3C7 C8C7 C5C7 112.0(7) . .
O4C7 C8C7 C5C7 112.1(7) . .
O2E7 C1E7 O1E7 133.5(9) . .
O2E7 C1E7 C2E7 113.5(7) . .
O1E7 C1E7 C2E7 113.0(7) . .
C3E7 C2E7 C7E7 119.0(7) . .
C3E7 C2E7 C1E7 120.1(7) . .
C7E7 C2E7 C1E7 121.0(7) . .
C2E7 C3E7 C4E7 119.6(7) . .
C5E7 C4E7 C3E7 121.1(8) . .
C4E7 C5E7 C6E7 119.2(7) . .
C4E7 C5E7 C8E7 120.5(7) . .
C6E7 C5E7 C8E7 120.2(7) . .
C5E7 C6E7 C7E7 120.2(8) . .
C2E7 C7E7 C6E7 120.9(8) . .
O3E7 C8E7 O4E7 136.6(9) . .
O3E7 C8E7 C5E7 112.4(7) . .
O4E7 C8E7 C5E7 111.0(7) . .
O2C8 C1C8 O1C8 133.5(9) . .
O2C8 C1C8 C2C8 113.0(7) . .
O1C8 C1C8 C2C8 113.4(7) . .
C3C8 C2C8 C7C8 119.0(7) . .
C3C8 C2C8 C1C8 120.0(7) . .
C7C8 C2C8 C1C8 121.0(7) . .
C2C8 C3C8 C4C8 119.9(8) . .
C5C8 C4C8 C3C8 120.9(8) . .
C6C8 C5C8 C4C8 119.1(7) . .
C6C8 C5C8 C8C8 120.7(7) . .
C4C8 C5C8 C8C8 120.3(7) . .
C5C8 C6C8 C7C8 120.7(8) . .
C2C8 C7C8 C6C8 120.4(8) . .
O3C8 C8C8 O4C8 135.4(9) . .
O3C8 C8C8 C5C8 112.5(7) . .
O4C8 C8C8 C5C8 112.1(7) . .
O2E8 C1E8 O1E8 133.5(9) . .
O2E8 C1E8 C2E8 113.3(7) . .
O1E8 C1E8 C2E8 113.2(7) . .
C3E8 C2E8 C7E8 118.9(7) . .
C3E8 C2E8 C1E8 120.0(7) . .
C7E8 C2E8 C1E8 121.1(7) . .
C2E8 C3E8 C4E8 119.7(7) . .
C5E8 C4E8 C3E8 121.0(8) . .
C4E8 C5E8 C6E8 119.4(7) . .
C4E8 C5E8 C8E8 120.2(7) . .
C6E8 C5E8 C8E8 120.5(7) . .
C5E8 C6E8 C7E8 120.2(8) . .
C2E8 C7E8 C6E8 120.8(8) . .
O3E8 C8E8 O4E8 136.9(9) . .
O3E8 C8E8 C5E8 112.0(7) . .
O4E8 C8E8 C5E8 111.1(7) . .
O2C9 C1C9 O1C9 134.0(9) . .
O2C9 C1C9 C2C9 113.0(7) . .
O1C9 C1C9 C2C9 113.0(7) . .
C3C9 C2C9 C7C9 119.1(7) . .
C3C9 C2C9 C1C9 120.1(7) . .
C7C9 C2C9 C1C9 120.8(7) . .
C2C9 C3C9 C4C9 119.7(7) . .
C5C9 C4C9 C3C9 121.0(8) . .
C4C9 C5C9 C6C9 119.1(7) . .
C4C9 C5C9 C8C9 120.6(7) . .
C6C9 C5C9 C8C9 120.3(7) . .
C5C9 C6C9 C7C9 120.7(8) . .
C2C9 C7C9 C6C9 120.4(8) . .
O3C9 C8C9 O4C9 135.3(9) . .
O3C9 C8C9 C5C9 112.7(7) . .
O4C9 C8C9 C5C9 112.0(7) . .
O2E9 C1E9 O1E9 133.2(9) . .
O2E9 C1E9 C2E9 113.8(7) . .
O1E9 C1E9 C2E9 112.9(7) . .
C3E9 C2E9 C7E9 118.9(7) . .
C3E9 C2E9 C1E9 119.5(7) . .
C7E9 C2E9 C1E9 121.5(7) . .
C2E9 C3E9 C4E9 119.7(7) . .
C5E9 C4E9 C3E9 121.0(8) . .
C4E9 C5E9 C6E9 119.3(7) . .
C4E9 C5E9 C8E9 120.1(7) . .
C6E9 C5E9 C8E9 120.5(7) . .
C5E9 C6E9 C7E9 120.2(8) . .
C2E9 C7E9 C6E9 120.8(8) . .
O3E9 C8E9 O4E9 136.7(9) . .
O3E9 C8E9 C5E9 111.3(7) . .
O4E9 C8E9 C5E9 112.0(7) . .
O2C0 C1C0 O1C0 134.2(9) . .
O2C0 C1C0 C2C0 113.1(7) . .
O1C0 C1C0 C2C0 112.6(7) . .
C3C0 C2C0 C7C0 119.2(7) . .
C3C0 C2C0 C1C0 119.9(7) . .
C7C0 C2C0 C1C0 120.8(7) . .
C2C0 C3C0 C4C0 119.5(8) . .
C5C0 C4C0 C3C0 121.1(8) . .
C4C0 C5C0 C6C0 119.2(7) . .
C4C0 C5C0 C8C0 120.4(7) . .
C6C0 C5C0 C8C0 120.4(7) . .
C5C0 C6C0 C7C0 120.5(8) . .
C2C0 C7C0 C6C0 120.5(8) . .
O3C0 C8C0 O4C0 135.4(9) . .
O3C0 C8C0 C5C0 112.6(7) . .
O4C0 C8C0 C5C0 111.9(7) . .
O2E0 C1E0 O1E0 133.5(8) . .
O2E0 C1E0 C2E0 113.5(7) . .
O1E0 C1E0 C2E0 113.0(7) . .
C3E0 C2E0 C7E0 119.1(7) . .
C3E0 C2E0 C1E0 119.9(7) . .
C7E0 C2E0 C1E0 121.0(7) . .
C2E0 C3E0 C4E0 119.6(8) . .
C5E0 C4E0 C3E0 120.9(8) . .
C4E0 C5E0 C6E0 119.6(7) . .
C4E0 C5E0 C8E0 120.0(7) . .
C6E0 C5E0 C8E0 120.5(7) . .
C5E0 C6E0 C7E0 120.1(8) . .
C2E0 C7E0 C6E0 120.8(8) . .
O3E0 C8E0 O4E0 137.3(9) . .
O3E0 C8E0 C5E0 111.9(7) . .
O4E0 C8E0 C5E0 110.8(7) . .
O2D1 C1D1 O1D1 134.0(9) . .
O2D1 C1D1 C2D1 112.8(7) . .
O1D1 C1D1 C2D1 113.2(7) . .
C3D1 C2D1 C7D1 119.1(7) . .
C3D1 C2D1 C1D1 119.8(7) . .
C7D1 C2D1 C1D1 121.1(7) . .
C2D1 C3D1 C4D1 119.6(7) . .
C5D1 C4D1 C3D1 121.2(8) . .
C4D1 C5D1 C6D1 119.0(7) . .
C4D1 C5D1 C8D1 120.8(7) . .
C6D1 C5D1 C8D1 120.2(7) . .
C5D1 C6D1 C7D1 120.6(8) . .
C2D1 C7D1 C6D1 120.6(8) . .
O3D1 C8D1 O4D1 135.6(9) . .
O3D1 C8D1 C5D1 112.1(7) . .
O4D1 C8D1 C5D1 112.3(7) . .
O2F1 C1F1 O1F1 133.7(8) . .
O2F1 C1F1 C2F1 112.9(7) . .
O1F1 C1F1 C2F1 113.3(7) . .
C3F1 C2F1 C7F1 119.3(7) . .
C3F1 C2F1 C1F1 119.8(7) . .
C7F1 C2F1 C1F1 120.9(7) . .
C2F1 C3F1 C4F1 119.8(7) . .
C5F1 C4F1 C3F1 120.4(8) . .
C4F1 C5F1 C6F1 119.9(7) . .
C4F1 C5F1 C8F1 120.3(7) . .
C6F1 C5F1 C8F1 119.8(7) . .
C5F1 C6F1 C7F1 120.2(8) . .
C2F1 C7F1 C6F1 120.3(8) . .
O3F1 C8F1 O4F1 137.8(9) . .
O3F1 C8F1 C5F1 111.1(7) . .
O4F1 C8F1 C5F1 111.1(7) . .

loop_
_geom_bond_atom_site_label_1
_geom_bond_atom_site_label_2
_geom_bond_distance
_geom_bond_site_symmetry_2
Al1 O1 1.819(5) .
Al1 O1 1.819(5) 3_676
Al1 O51 1.893(6) .
Al1 O51 1.893(6) 3_676
Al1 O17 1.899(5) .
Al1 O17 1.899(5) 3_676
Al2 O2 1.835(6) .
Al2 O1 1.836(6) .
Al2 O48 1.873(6) 2
Al2 O52 1.885(6) .
Al2 O18 1.887(6) .
Al2 O78 1.894(7) 2_556
Al3 O2 1.820(6) .
Al3 O3 1.828(6) .
Al3 O55 1.893(6) .
Al3 O77 1.894(6) 2_556
Al3 O47 1.895(6) 2
Al3 O21 1.895(6) .
Al4 O4 1.819(6) .
Al4 O3 1.827(6) .
Al4 O56 1.882(6) .
Al4 O44 1.888(6) 2
Al4 O74 1.892(7) 2_556
Al4 O22 1.902(7) .
Al5 O5 1.818(6) .
Al5 O4 1.832(6) .
Al5 O73 1.892(6) 2_556
Al5 O43 1.894(6) 2
Al5 O59 1.895(6) .
Al5 O25 1.907(6) .
Al6 O6 1.819(6) .
Al6 O5 1.829(6) .
Al6 O60 1.882(6) .
Al6 O70 1.885(7) 2_556
Al6 O40 1.885(6) 2
Al6 O26 1.896(7) .
Al7 O7 1.808(6) .
Al7 O6 1.834(6) .
Al7 O63 1.896(7) .
Al7 O69 1.897(7) 2_556
Al7 O39 1.901(7) 2
Al7 O29 1.909(7) .
Al8 O8 1.821(7) .
Al8 O7 1.834(6) .
Al8 O36 1.883(7) 2
Al8 O64 1.889(6) .
Al8 O30 1.900(7) .
Al8 O66 1.902(7) 2_556
Al9 O9 1.816(6) .
Al9 O8 1.824(6) .
Al9 O65 1.889(7) 2_556
Al9 O33 1.892(7) .
Al9 O35 1.893(7) 2
Al9 O67 1.897(7) .
Al10 O10 1.825(6) .
Al10 O9 1.831(6) .
Al10 O34 1.892(7) .
Al10 O68 1.893(6) .
Al10 O32 1.896(6) 2
Al10 O62 1.901(7) 2_556
Al11 O10 1.816(6) .
Al11 O11 1.838(6) .
Al11 O37 1.880(7) .
Al11 O31 1.882(7) 2
Al11 O61 1.884(7) 2_556
Al11 O71 1.893(7) .
Al12 O11 1.807(6) .
Al12 O12 1.831(6) .
Al12 O28 1.887(6) 2
Al12 O72 1.894(6) .
Al12 O58 1.900(7) 2_556
Al12 O38 1.912(7) .
Al13 O13 1.821(6) .
Al13 O12 1.832(6) .
Al13 O27 1.882(6) 2
Al13 O57 1.884(6) 2_556
Al13 O41 1.892(6) .
Al13 O75 1.897(7) .
Al14 O13 1.817(6) .
Al14 O14 1.830(6) .
Al14 O24 1.886(6) 2
Al14 O76 1.887(6) .
Al14 O42 1.896(6) .
Al14 O54 1.901(6) 2_556
Al15 O15 1.825(6) .
Al15 O14 1.831(6) .
Al15 O79 1.880(6) .
Al15 O45 1.887(6) .
Al15 O53 1.888(6) 2_556
Al15 O23 1.893(6) 2
Al16 O16 1.824(6) .
Al16 O15 1.826(6) .
Al16 O46 1.896(7) .
Al16 O80 1.902(6) .
Al16 O20 1.902(6) 2
Al16 O50 1.907(7) 2_556
Al17 O16 1.835(5) .
Al17 O16 1.835(5) 3_576
Al17 O19 1.878(5) 4_576
Al17 O19 1.878(5) 2
Al17 O49 1.881(6) 4_575
Al17 O49 1.881(6) 2_556
O17 C1 1.252(6) .
O18 C1 1.251(6) .
O19 C8 1.228(6) .
O19 Al17 1.878(5) 2_545
O20 C8 1.246(6) .
O20 Al16 1.902(6) 2_545
C1 C2 1.546(5) .
C2 C3 1.340(7) .
C2 C7 1.353(7) .
C3 C4 1.390(7) .
C4 C5 1.336(7) .
C5 C6 1.342(7) .
C5 C8 1.563(5) .
C6 C7 1.376(7) .
O21 C9 1.265(8) .
O22 C9 1.236(8) .
O23 C16 1.252(8) .
O23 Al15 1.893(6) 2_545
O24 C16 1.271(8) .
O24 Al14 1.886(6) 2_545
C9 C10 1.493(8) .
C10 C15 1.371(9) .
C10 C11 1.395(10) .
C11 C12 1.380(9) .
C12 C13 1.386(9) .
C13 C14 1.390(9) .
C13 C16 1.482(8) .
C14 C15 1.378(9) .
O25 C17 1.247(8) .
O26 C17 1.249(9) .
O27 C24 1.254(8) .
O27 Al13 1.882(6) 2_545
O28 C24 1.259(8) .
O28 Al12 1.887(6) 2_545
C17 C18 1.486(9) .
C18 C23 1.379(10) .
C18 C19 1.403(10) .
C19 C20 1.376(10) .
C20 C21 1.384(9) .
C21 C22 1.380(10) .
C21 C24 1.496(8) .
C22 C23 1.382(10) .
O29 C25 1.243(8) .
O30 C25 1.261(8) .
O31 C32 1.258(8) .
O31 Al11 1.882(7) 2_545
O32 C32 1.259(8) .
O32 Al10 1.897(6) 2_545
C25 C26 1.489(9) .
C26 C27 1.381(10) .
C26 C31 1.400(9) .
C27 C28 1.386(10) .
C28 C29 1.366(9) .
C29 C30 1.378(10) .
C29 C32 1.486(9) .
C30 C31 1.367(10) .
O33 C33 1.250(9) .
O34 C33 1.246(9) .
O35 C40 1.241(8) .
O35 Al9 1.893(7) 2_545
O36 C40 1.263(8) .
O36 Al8 1.883(7) 2_545
C33 C34 1.509(9) .
C34 C35 1.381(10) .
C34 C39 1.387(9) .
C35 C36 1.378(10) .
C36 C37 1.370(10) .
C37 C38 1.373(10) .
C37 C40 1.493(9) .
C38 C39 1.379(10) .
O37 C41 1.262(8) .
O38 C41 1.243(9) .
O39 C48 1.251(8) .
O39 Al7 1.901(6) 2_545
O40 C48 1.262(8) .
O40 Al6 1.885(6) 2_545
C41 C42 1.491(9) .
C42 C47 1.385(10) .
C42 C43 1.403(10) .
C43 C44 1.379(10) .
C44 C45 1.381(10) .
C45 C46 1.374(10) .
C45 C48 1.504(9) .
C46 C47 1.376(10) .
O41 C49 1.262(8) .
O42 C49 1.265(9) .
O43 C56 1.259(8) .
O43 Al5 1.894(6) 2_545
O44 C56 1.259(8) .
O44 Al4 1.888(6) 2_545
C49 C50 1.493(8) .
C50 C51 1.373(10) .
C50 C55 1.393(9) .
C51 C52 1.379(10) .
C52 C53 1.374(9) .
C53 C54 1.389(10) .
C53 C56 1.483(9) .
C54 C55 1.373(9) .
O45 C57 1.249(8) .
O46 C57 1.254(8) .
O47 C64 1.246(8) .
O47 Al3 1.895(6) 2_545
O48 C64 1.270(8) .
O48 Al2 1.873(6) 2_545
C57 C58 1.494(8) .
C58 C63 1.376(9) .
C58 C59 1.388(10) .
C59 C60 1.369(9) .
C60 C61 1.382(9) .
C61 C62 1.386(10) .
C61 C64 1.489(8) .
C62 C63 1.388(9) .
O49 C65 1.262(8) .
O49 Al17 1.881(6) 2_546
O50 C65 1.257(8) .
O50 Al16 1.907(7) 2_546
O51 C72 1.254(8) .
O52 C72 1.266(8) .
C65 C66 1.486(8) .
C66 C71 1.385(9) .
C66 C67 1.388(9) .
C67 C68 1.388(9) .
C68 C69 1.378(9) .
C69 C70 1.382(10) .
C69 C72 1.487(8) .
C70 C71 1.369(10) .
O53 C73 1.263(8) .
O53 Al15 1.888(6) 2_546
O54 C73 1.249(8) .
O54 Al14 1.901(6) 2_546
O55 C80 1.253(8) .
O56 C80 1.250(8) .
C73 C74 1.486(8) .
C74 C79 1.377(9) .
C74 C75 1.390(10) .
C75 C76 1.370(10) .
C76 C77 1.382(9) .
C77 C78 1.373(9) .
C77 C80 1.487(8) .
C78 C79 1.378(9) .
O57 C81 1.256(9) .
O57 Al13 1.884(6) 2_546
O58 C81 1.250(8) .
O58 Al12 1.900(7) 2_546
O59 C88 1.248(9) .
O60 C88 1.255(9) .
C81 C82 1.491(9) .
C82 C87 1.380(10) .
C82 C83 1.385(10) .
C83 C84 1.373(10) .
C84 C85 1.386(10) .
C85 C86 1.369(10) .
C85 C88 1.494(8) .
C86 C87 1.372(10) .
O61 C89 1.250(9) .
O61 Al11 1.885(7) 2_546
O62 C89 1.258(8) .
O62 Al10 1.901(7) 2_546
O63 C96 1.255(9) .
O64 C96 1.262(8) .
C89 C90 1.503(9) .
C90 C91 1.373(10) .
C90 C95 1.389(10) .
C91 C92 1.385(10) .
C92 C93 1.370(10) .
C93 C94 1.376(10) .
C93 C96 1.501(9) .
C94 C95 1.375(10) .
O65 C97 1.269(8) .
O65 Al9 1.889(7) 2_546
O66 C97 1.246(8) .
O66 Al8 1.902(7) 2_546
O67 C104 1.242(9) .
O68 C104 1.261(8) .
C97 C98 1.501(9) .
C98 C99 1.381(10) .
C98 C103 1.382(10) .
C99 C100 1.364(10) .
C100 C101 1.373(10) .
C101 C102 1.387(10) .
C101 C104 1.496(9) .
C102 C103 1.388(10) .
O69 C105 1.260(8) .
O69 Al7 1.896(7) 2_546
O70 C105 1.248(9) .
O70 Al6 1.885(7) 2_546
O71 C112 1.261(9) .
O72 C112 1.267(8) .
C105 C106 1.489(9) .
C106 C111 1.383(10) .
C106 C107 1.387(10) .
C107 C108 1.376(10) .
C108 C109 1.379(9) .
C109 C110 1.387(10) .
C109 C112 1.480(9) .
C110 C111 1.368(10) .
O73 C113 1.256(8) .
O73 Al5 1.892(6) 2_546
O74 C113 1.247(9) .
O74 Al4 1.892(7) 2_546
O75 C120 1.249(8) .
O76 C120 1.256(8) .
C113 C114 1.502(9) .
C114 C119 1.375(10) .
C114 C115 1.385(10) .
C115 C116 1.379(10) .
C116 C117 1.382(9) .
C117 C118 1.376(10) .
C117 C120 1.488(8) .
C118 C119 1.388(10) .
O77 C121 1.249(8) .
O77 Al3 1.895(6) 2_546
O78 C121 1.259(8) .
O78 Al2 1.894(7) 2_546
O79 C128 1.249(8) .
O80 C128 1.265(8) .
C121 C122 1.488(8) .
C122 C123 1.383(10) .
C122 C127 1.390(9) .
C123 C124 1.371(10) .
C124 C125 1.377(9) .
C125 C126 1.393(10) .
C125 C128 1.493(8) .
C126 C127 1.397(9) .
O1C1 C1C1 1.280(8) .
O2C1 C1C1 1.269(8) .
O3C1 C8C1 1.261(8) .
O4C1 C8C1 1.270(8) .
C1C1 C2C1 1.4646(10) .
C2C1 C3C1 1.358(8) .
C2C1 C7C1 1.371(8) .
C3C1 C4C1 1.354(9) .
C4C1 C5C1 1.357(8) .
C5C1 C6C1 1.359(8) .
C5C1 C8C1 1.4652(10) .
C6C1 C7C1 1.340(9) .
O1E1 C1E1 1.264(8) .
O2E1 C1E1 1.244(8) .
O3E1 C8E1 1.215(8) .
O4E1 C8E1 1.228(8) .
C1E1 C2E1 1.577(7) .
C2E1 C3E1 1.328(9) .
C2E1 C7E1 1.338(8) .
C3E1 C4E1 1.408(9) .
C4E1 C5E1 1.321(9) .
C5E1 C6E1 1.326(9) .
C5E1 C8E1 1.605(7) .
C6E1 C7E1 1.391(9) .
O1C2 C1C2 1.258(8) .
O2C2 C1C2 1.248(8) .
O3C2 C8C2 1.209(8) .
O4C2 C8C2 1.224(8) .
C1C2 C2C2 1.573(7) .
C2C2 C3C2 1.328(9) .
C2C2 C7C2 1.339(8) .
C3C2 C4C2 1.395(9) .
C4C2 C5C2 1.320(9) .
C5C2 C6C2 1.325(9) .
C5C2 C8C2 1.607(7) .
C6C2 C7C2 1.385(9) .
O1E2 C1E2 1.250(8) .
O2E2 C1E2 1.242(8) .
O3E2 C8E2 1.224(8) .
O4E2 C8E2 1.233(8) .
C1E2 C2E2 1.581(7) .
C2E2 C3E2 1.326(9) .
C2E2 C7E2 1.340(9) .
C3E2 C4E2 1.406(9) .
C4E2 C5E2 1.323(9) .
C5E2 C6E2 1.322(9) .
C5E2 C8E2 1.603(7) .
C6E2 C7E2 1.393(9) .
O1C3 C1C3 1.247(8) .
O2C3 C1C3 1.241(8) .
O3C3 C8C3 1.218(8) .
O4C3 C8C3 1.237(8) .
C1C3 C2C3 1.582(7) .
C2C3 C3C3 1.326(9) .
C2C3 C7C3 1.342(8) .
C3C3 C4C3 1.399(9) .
C4C3 C5C3 1.324(9) .
C5C3 C6C3 1.321(9) .
C5C3 C8C3 1.601(7) .
C6C3 C7C3 1.388(9) .
O1E3 C1E3 1.263(8) .
O2E3 C1E3 1.247(8) .
O3E3 C8E3 1.212(8) .
O4E3 C8E3 1.226(8) .
C1E3 C2E3 1.576(7) .
C2E3 C3E3 1.329(9) .
C2E3 C7E3 1.339(9) .
C3E3 C4E3 1.407(9) .
C4E3 C5E3 1.322(9) .
C5E3 C6E3 1.324(9) .
C5E3 C8E3 1.608(7) .
C6E3 C7E3 1.394(9) .
O1C4 C1C4 1.260(8) .
O2C4 C1C4 1.246(8) .
O3C4 C8C4 1.211(8) .
O4C4 C8C4 1.222(8) .
C1C4 C2C4 1.574(7) .
C2C4 C3C4 1.325(9) .
C2C4 C7C4 1.342(8) .
C3C4 C4C4 1.401(9) .
C4C4 C5C4 1.322(8) .
C5C4 C6C4 1.324(9) .
C5C4 C8C4 1.608(7) .
C6C4 C7C4 1.380(9) .
O1E4 C1E4 1.255(8) .
O2E4 C1E4 1.238(8) .
O3E4 C8E4 1.220(8) .
O4E4 C8E4 1.235(8) .
C1E4 C2E4 1.581(7) .
C2E4 C3E4 1.327(9) .
C2E4 C7E4 1.341(9) .
C3E4 C4E4 1.408(9) .
C4E4 C5E4 1.319(9) .
C5E4 C6E4 1.324(9) .
C5E4 C8E4 1.604(7) .
C6E4 C7E4 1.391(9) .
O1C5 C1C5 1.257(8) .
O2C5 C1C5 1.249(8) .
O3C5 C8C5 1.213(8) .
O4C5 C8C5 1.223(8) .
C1C5 C2C5 1.574(7) .
C2C5 C3C5 1.327(9) .
C2C5 C7C5 1.340(9) .
C3C5 C4C5 1.396(9) .
C4C5 C5C5 1.324(9) .
C5C5 C6C5 1.324(9) .
C5C5 C8C5 1.606(7) .
C6C5 C7C5 1.385(9) .
O1E5 C1E5 1.249(8) .
O2E5 C1E5 1.243(8) .
O3E5 C8E5 1.219(8) .
O4E5 C8E5 1.235(8) .
C1E5 C2E5 1.582(7) .
C2E5 C3E5 1.328(9) .
C2E5 C7E5 1.339(9) .
C3E5 C4E5 1.407(9) .
C4E5 C5E5 1.320(9) .
C5E5 C6E5 1.322(9) .
C5E5 C8E5 1.605(7) .
C6E5 C7E5 1.394(9) .
O1C6 C1C6 1.263(8) .
O2C6 C1C6 1.243(8) .
O3C6 C8C6 1.213(8) .
O3C6 O1C7 1.76(2) 3_675
O4C6 C8C6 1.225(8) .
O4C6 O2C7 1.75(2) 3_675
C1C6 C2C6 1.573(7) .
C2C6 C3C6 1.326(9) .
C2C6 C7C6 1.342(8) .
C3C6 C4C6 1.402(9) .
C4C6 C5C6 1.322(8) .
C5C6 C6C6 1.327(9) .
C5C6 C8C6 1.604(7) .
C6C6 C7C6 1.381(9) .
O1E6 C1E6 1.255(8) .
O2E6 C1E6 1.239(8) .
O3E6 C8E6 1.222(8) .
O4E6 C8E6 1.233(8) .
C1E6 C2E6 1.581(7) .
C2E6 C3E6 1.326(9) .
C2E6 C7E6 1.341(9) .
C3E6 C4E6 1.409(9) .
C4E6 C5E6 1.320(9) .
C5E6 C6E6 1.324(9) .
C5E6 C8E6 1.603(7) .
C6E6 C7E6 1.391(9) .
O1C7 C1C7 1.253(8) .
O1C7 O3C6 1.76(2) 3_675
O2C7 C1C7 1.239(8) .
O2C7 O4C6 1.75(2) 3_675
O3C7 C8C7 1.224(8) .
O4C7 C8C7 1.229(8) .
C1C7 C2C7 1.582(7) .
C2C7 C3C7 1.327(9) .
C2C7 C7C7 1.340(8) .
C3C7 C4C7 1.411(9) .
C4C7 C5C7 1.320(9) .
C5C7 C6C7 1.324(9) .
C5C7 C8C7 1.603(7) .
C6C7 C7C7 1.392(9) .
O1E7 C1E7 1.261(8) .
O2E7 C1E7 1.247(8) .
O3E7 C8E7 1.211(8) .
O4E7 C8E7 1.230(8) .
C1E7 C2E7 1.573(7) .
C2E7 C3E7 1.330(9) .
C2E7 C7E7 1.340(8) .
C3E7 C4E7 1.401(9) .
C4E7 C5E7 1.321(8) .
C5E7 C6E7 1.329(9) .
C5E7 C8E7 1.604(7) .
C6E7 C7E7 1.383(9) .
O1C8 C1C8 1.251(8) .
O2C8 C1C8 1.242(8) .
O3C8 C8C8 1.222(8) .
O4C8 C8C8 1.234(8) .
C1C8 C2C8 1.580(7) .
C2C8 C3C8 1.325(9) .
C2C8 C7C8 1.342(9) .
C3C8 C4C8 1.408(9) .
C4C8 C5C8 1.323(9) .
C5C8 C6C8 1.322(9) .
C5C8 C8C8 1.601(7) .
C6C8 C7C8 1.393(9) .
O1E8 C1E8 1.263(8) .
O2E8 C1E8 1.245(8) .
O3E8 C8E8 1.212(8) .
O4E8 C8E8 1.226(8) .
C1E8 C2E8 1.574(7) .
C2E8 C3E8 1.329(9) .
C2E8 C7E8 1.339(8) .
C3E8 C4E8 1.401(9) .
C4E8 C5E8 1.322(8) .
C5E8 C6E8 1.327(9) .
C5E8 C8E8 1.606(7) .
C6E8 C7E8 1.387(9) .
O1C9 C1C9 1.251(8) .
O2C9 C1C9 1.239(8) .
O3C9 C8C9 1.218(8) .
O4C9 C8C9 1.238(8) .
C1C9 C2C9 1.582(7) .
C2C9 C3C9 1.326(9) .
C2C9 C7C9 1.342(9) .
C3C9 C4C9 1.410(9) .
C4C9 C5C9 1.321(9) .
C5C9 C6C9 1.325(9) .
C5C9 C8C9 1.601(7) .
C6C9 C7C9 1.392(9) .
O1E9 C1E9 1.261(8) .
O2E9 C1E9 1.248(8) .
O3E9 C8E9 1.215(8) .
O4E9 C8E9 1.225(8) .
C1E9 C2E9 1.573(7) .
C2E9 C3E9 1.332(9) .
C2E9 C7E9 1.338(8) .
C3E9 C4E9 1.399(9) .
C4E9 C5E9 1.321(8) .
C5E9 C6E9 1.326(9) .
C5E9 C8E9 1.604(7) .
C6E9 C7E9 1.388(9) .
O1C0 C1C0 1.252(8) .
O2C0 C1C0 1.237(8) .
O3C0 C8C0 1.222(8) .
O4C0 C8C0 1.236(8) .
C1C0 C2C0 1.582(7) .
C2C0 C3C0 1.328(9) .
C2C0 C7C0 1.339(9) .
C3C0 C4C0 1.409(9) .
C4C0 C5C0 1.321(9) .
C5C0 C6C0 1.325(9) .
C5C0 C8C0 1.600(7) .
C6C0 C7C0 1.394(9) .
O1E0 C1E0 1.257(8) .
O2E0 C1E0 1.250(8) .
O3E0 C8E0 1.210(8) .
O4E0 C8E0 1.229(8) .
C1E0 C2E0 1.575(7) .
C2E0 C3E0 1.327(9) .
C2E0 C7E0 1.340(9) .
C3E0 C4E0 1.402(9) .
C4E0 C5E0 1.321(9) .
C5E0 C6E0 1.325(9) .
C5E0 C8E0 1.608(7) .
C6E0 C7E0 1.388(9) .
O1D1 C1D1 1.249(8) .
O2D1 C1D1 1.240(8) .
O3D1 C8D1 1.222(8) .
O4D1 C8D1 1.235(8) .
C1D1 C2D1 1.582(7) .
C2D1 C3D1 1.329(9) .
C2D1 C7D1 1.339(9) .
C3D1 C4D1 1.409(9) .
C4D1 C5D1 1.319(9) .
C5D1 C6D1 1.327(9) .
C5D1 C8D1 1.601(7) .
C6D1 C7D1 1.392(9) .
O1F1 C1F1 1.256(8) .
O2F1 C1F1 1.248(8) .
O3F1 C8F1 1.215(8) .
O4F1 C8F1 1.224(8) .
C1F1 C2F1 1.575(7) .
C2F1 C3F1 1.327(9) .
C2F1 C7F1 1.340(8) .
C3F1 C4F1 1.403(9) .
C4F1 C5F1 1.321(9) .
C5F1 C6F1 1.324(9) .
C5F1 C8F1 1.608(7) .
C6F1 C7F1 1.386(9) .
